data_4329021
loop_
_publ_author_name
'Kensuke Murashima'
'Takeaki Watanabe'
'Shinji Kanegawa'
'Daisuke Yoshihara'
'Yuji Inagaki'
'Satoru Karasawa'
'Noboru Koga'

_publ_contact_author_email koga@fc.phar.kyusyu-u.ac.jp
_publ_contact_author_fax +81-92-642-6590
_publ_contact_author_name 'Noboru  Koga'
_publ_contact_author_phone +81-92-642-6590
_publ_section_title
;
 Preparations, Crystal Structures, and Magnetic Properties of
 N,N-Dipyridylaminoxyl as a New Magnetic Coupler and Its One-Dimensional
 Cobalt(II) Chains
;
_journal_name_full 'Inorganic Chemistry'
_journal_page_first 4982
_journal_page_last 4993
_journal_paper_doi 10.1021/ic202397m
_journal_volume 51
_journal_year 2012
_chemical_formula_moiety 'C32 H10 Co F22 N5 O3 '
_chemical_formula_sum 'C32 H10 Co F22 N5 O3'
_chemical_formula_weight 989.36
_space_group_IT_number 15
_symmetry_cell_setting monoclinic
_symmetry_Int_Tables_number 15
_symmetry_space_group_name_Hall '-C 2yc'
_symmetry_space_group_name_H-M 'C 1 2/c 1'
_cell_angle_alpha 90.0000
_cell_angle_beta 111.500(2)
_cell_angle_gamma 90.0000
_cell_formula_units_Z 4
_cell_length_a 9.9481(4)
_cell_length_b 16.9809(5)
_cell_length_c 22.1984(8)
_cell_measurement_temperature 146.0
_cell_volume 3489.0(2)
_computing_cell_refinement 'MSC/AFC Diffractometer Control'
_computing_data_collection 'MSC/AFC Diffractometer Control'
_computing_data_reduction CrystalStructure
_computing_publication_material 'CrystalStructure 3.8'
_computing_structure_refinement SHELXL
_computing_structure_solution SIR92
_diffrn_ambient_temperature 145.9
_diffrn_measured_fraction_theta_full 0.998
_diffrn_measured_fraction_theta_max 0.998
_diffrn_measurement_device_type 'Rigaku AFC7'
_diffrn_measurement_method \w-2\q
_diffrn_radiation_type 'Mo K\a'
_diffrn_radiation_wavelength 0.71075
_diffrn_reflns_av_R_equivalents 0.096
_diffrn_reflns_limit_h_max 12
_diffrn_reflns_limit_h_min -12
_diffrn_reflns_limit_k_max 18
_diffrn_reflns_limit_k_min -21
_diffrn_reflns_limit_l_max 28
_diffrn_reflns_limit_l_min -28
_diffrn_reflns_number 16907
_diffrn_reflns_theta_full 27.41
_diffrn_reflns_theta_max 27.41
_diffrn_standards_decay_% 0.00
_diffrn_standards_interval_count 0
_diffrn_standards_number 0
_exptl_absorpt_coefficient_mu 0.655
_exptl_absorpt_correction_type none
_exptl_crystal_density_diffrn 1.883
_exptl_crystal_F_000 1944.00
_exptl_crystal_size_max 0.50
_exptl_crystal_size_mid 0.20
_exptl_crystal_size_min 0.20
_refine_diff_density_max 0.51
_refine_diff_density_min -0.64
_refine_ls_extinction_method none
_refine_ls_goodness_of_fit_ref 0.924
_refine_ls_hydrogen_treatment noref
_refine_ls_number_parameters 378
_refine_ls_number_reflns 3968
_refine_ls_R_factor_gt 0.0484
_refine_ls_shift/su_max 0.0040
_refine_ls_structure_factor_coef Fsqd
_refine_ls_weighting_details 'w = 1/[\s^2^(Fo^2^)+(0.1000P)^2^+0.0000P] where P=(Fo^2^+2Fc^2^)/3'
_refine_ls_weighting_scheme calc
_refine_ls_wR_factor_ref 0.1445
_reflns_number_gt 2933
_reflns_number_total 3968
_reflns_threshold_expression F^2^>2.0\s(F^2^)
_cod_data_source_file ic202397m_si_002_4.cif
_cod_data_source_block '_4'
_cod_original_formula_sum 'C32 H10 Co F22 N5 O3 '
_cod_database_code 4329021

loop_
_symmetry_equiv_pos_site_id
_symmetry_equiv_pos_as_xyz
1 +X,+Y,+Z
2 -X,+Y,1/2-Z
3 -X,-Y,-Z
4 +X,-Y,1/2+Z
5 1/2+X,1/2+Y,+Z
6 1/2-X,1/2+Y,1/2-Z
7 1/2-X,1/2-Y,-Z
8 1/2+X,1/2-Y,1/2+Z

loop_
_atom_site_label
_atom_site_type_symbol
_atom_site_fract_x
_atom_site_fract_y
_atom_site_fract_z
_atom_site_U_iso_or_equiv
_atom_site_adp_type
_atom_site_occupancy
_atom_site_symmetry_multiplicity
_atom_site_calc_flag
_atom_site_refinement_flags
Co(1) Co 1.0000 0.0000 0.5000 0.019 Uani 1.00 2 d R
F(1) F 0.7891(2) -0.14155(11) 0.61922(7) 0.0444(4) Uani 1.00 1 d .
F(2) F 0.83420(17) -0.23331(9) 0.56340(8) 0.0382(3) Uani 1.00 1 d .
F(3) F 0.61500(17) -0.19357(10) 0.54010(8) 0.0415(4) Uani 1.00 1 d .
F(4) F 0.50530(18) 0.09877(12) 0.38399(11) 0.0632(6) Uani 1.00 1 d .
F(5) F 0.5085(2) 0.00493(16) 0.32135(10) 0.0779(8) Uani 1.00 1 d .
F(6) F 0.40918(18) -0.01045(12) 0.39097(11) 0.0589(5) Uani 1.00 1 d .
F(7) F 0.7884(9) 0.0268(5) 0.3077(4) 0.044(2) Uani 0.40 1 d P
F(8) F 0.8294(7) 0.1543(4) 0.2463(2) 0.0696(17) Uani 0.40 1 d P
F(9) F 0.8492(6) 0.2987(4) 0.3026(3) 0.0755(19) Uani 0.40 1 d P
F(10) F 0.8270(6) 0.3122(3) 0.4208(3) 0.0569(15) Uani 0.40 1 d P
F(11) F 0.7779(10) 0.1831(6) 0.4806(4) 0.0414(19) Uani 0.40 1 d P
F(12) F 0.7669(5) -0.0118(2) 0.3075(2) 0.0400(10) Uani 0.60 1 d P
F(13) F 0.8140(4) 0.0928(3) 0.22854(17) 0.0763(12) Uani 0.60 1 d P
F(14) F 0.8546(4) 0.2477(3) 0.2634(2) 0.0911(16) Uani 0.60 1 d P
F(15) F 0.8498(4) 0.2944(2) 0.3804(2) 0.0744(13) Uani 0.60 1 d P
F(16) F 0.8055(7) 0.1865(4) 0.4611(3) 0.0478(15) Uani 0.60 1 d P
O(1) O 1.0000 0.2681 0.7500 0.033 Uani 1.00 2 d R
O(2) O 0.91172(17) -0.09223(10) 0.52915(7) 0.0238(3) Uani 1.00 1 d .
N(1) N 0.9775(2) 0.07222(12) 0.58035(9) 0.0231(4) Uani 1.00 1 d .
N(2) N 1.0000 0.1927 0.7500 0.023 Uani 1.00 2 d R
N(3) N 0.7861(2) 0.02908(13) 0.43376(9) 0.0241(4) Uani 1.00 1 d .
C(1) C 0.9160(2) 0.04344(15) 0.62025(11) 0.0261(5) Uani 1.00 1 d .
C(2) C 0.9204(2) 0.08046(16) 0.67674(11) 0.0265(5) Uani 1.00 1 d .
C(3) C 0.9913(2) 0.15175(14) 0.69257(10) 0.0213(4) Uani 1.00 1 d .
C(4) C 1.0489(3) 0.18525(15) 0.65045(12) 0.0294(5) Uani 1.00 1 d .
C(5) C 1.0405(3) 0.14289(16) 0.59590(12) 0.0307(5) Uani 1.00 1 d .
C(6) C 0.7521(2) -0.16942(16) 0.55879(12) 0.0314(5) Uani 1.00 1 d .
C(7) C 0.7778(2) -0.10628(14) 0.51523(11) 0.0246(5) Uani 1.00 1 d .
C(8) C 0.6605(2) -0.07024(16) 0.47052(12) 0.0292(5) Uani 1.00 1 d .
C(9) C 0.6673(2) -0.00653(15) 0.43061(12) 0.0263(5) Uani 1.00 1 d .
C(10) C 0.5210(2) 0.02148(19) 0.38097(14) 0.0367(6) Uani 1.00 1 d .
C(11) C 0.7850(2) 0.09122(19) 0.39064(13) 0.0355(6) Uani 1.00 1 d .
C(12) C 0.7989(17) 0.0967(8) 0.3371(8) 0.037(3) Uani 0.40 1 d P
C(13) C 0.8232(14) 0.1623(9) 0.3047(6) 0.035(2) Uani 0.40 1 d P
C(14) C 0.8287(11) 0.2362(8) 0.3337(9) 0.048(3) Uani 0.40 1 d P
C(15) C 0.8183(9) 0.2408(6) 0.3924(5) 0.037(2) Uani 0.40 1 d P
C(16) C 0.7954(13) 0.1741(7) 0.4238(6) 0.022(2) Uani 0.40 1 d P
C(17) C 0.7863(8) 0.0646(6) 0.3268(4) 0.0296(19) Uani 0.60 1 d P
C(18) C 0.8105(6) 0.1180(6) 0.2864(3) 0.0497(16) Uani 0.60 1 d P
C(19) C 0.8314(9) 0.1959(8) 0.3047(6) 0.049(3) Uani 0.60 1 d P
C(20) C 0.8283(8) 0.2176(5) 0.3615(6) 0.053(2) Uani 0.60 1 d P
C(21) C 0.8046(11) 0.1627(7) 0.4031(4) 0.037(2) Uani 0.60 1 d P
H(2A1) H 1.0929 0.2358 0.6588 0.035 Uiso 1.00 1 c R
H(3A1) H 1.0821 0.1655 0.5676 0.037 Uiso 1.00 1 c R
H(4A1) H 0.8664 -0.0055 0.6092 0.031 Uiso 1.00 1 c R
H(5A1) H 0.8758 0.0573 0.7036 0.032 Uiso 1.00 1 c R
H(7A1) H 0.5674 -0.0894 0.4659 0.035 Uiso 1.00 1 c R

loop_
_atom_site_aniso_label
_atom_site_aniso_U_11
_atom_site_aniso_U_22
_atom_site_aniso_U_33
_atom_site_aniso_U_12
_atom_site_aniso_U_13
_atom_site_aniso_U_23
Co(1) 0.0194(2) 0.0237(2) 0.0164(2) -0.00185(16) 0.00785(18) 0.00064(16)
F(1) 0.0660(11) 0.0456(10) 0.0300(7) -0.0128(8) 0.0276(7) -0.0013(6)
F(2) 0.0449(9) 0.0277(8) 0.0440(8) -0.0012(6) 0.0188(7) 0.0058(6)
F(3) 0.0401(8) 0.0384(9) 0.0546(10) -0.0121(6) 0.0274(7) 0.0035(7)
F(4) 0.0320(9) 0.0501(12) 0.1001(16) 0.0134(7) 0.0155(10) 0.0164(10)
F(5) 0.0387(11) 0.151(2) 0.0309(10) 0.0229(11) -0.0022(8) -0.0088(10)
F(6) 0.0207(8) 0.0731(14) 0.0767(14) -0.0025(7) 0.0104(8) 0.0244(10)
F(7) 0.058(4) 0.049(6) 0.025(3) 0.017(4) 0.014(2) -0.000(4)
F(8) 0.092(4) 0.091(4) 0.043(2) 0.027(3) 0.045(2) 0.034(3)
F(9) 0.069(3) 0.069(4) 0.095(4) 0.006(3) 0.037(3) 0.061(3)
F(10) 0.048(2) 0.026(2) 0.075(3) -0.0026(19) -0.004(2) 0.011(2)
F(11) 0.051(4) 0.039(3) 0.031(4) 0.015(2) 0.011(2) -0.003(2)
F(12) 0.0393(18) 0.057(3) 0.0216(15) 0.010(2) 0.0084(12) -0.003(2)
F(13) 0.077(2) 0.128(4) 0.0331(17) 0.017(2) 0.0301(17) 0.030(2)
F(14) 0.070(2) 0.106(4) 0.094(3) 0.004(2) 0.026(2) 0.074(3)
F(15) 0.053(2) 0.034(2) 0.119(4) 0.0030(16) 0.011(2) 0.026(2)
F(16) 0.052(3) 0.034(2) 0.053(5) 0.0068(18) 0.015(2) -0.013(3)
O(1) 0.0469(15) 0.0231(13) 0.0321(12) 0.0000 0.0167(11) 0.0000
O(2) 0.0250(8) 0.0267(9) 0.0215(7) -0.0014(6) 0.0108(6) 0.0011(6)
N(1) 0.0241(9) 0.0268(10) 0.0185(8) -0.0017(7) 0.0080(7) 0.0010(7)
N(2) 0.0274(13) 0.0230(14) 0.0203(12) 0.0000 0.0100(11) 0.0000
N(3) 0.0243(9) 0.0305(11) 0.0191(9) 0.0006(8) 0.0098(8) 0.0026(7)
C(1) 0.0262(11) 0.0300(13) 0.0260(11) -0.0076(9) 0.0142(9) -0.0062(9)
C(2) 0.0270(11) 0.0325(13) 0.0239(11) -0.0070(9) 0.0141(9) -0.0026(9)
C(3) 0.0229(10) 0.0233(11) 0.0178(9) 0.0006(8) 0.0075(8) 0.0003(8)
C(4) 0.0430(14) 0.0238(13) 0.0257(11) -0.0089(10) 0.0175(10) -0.0029(9)
C(5) 0.0438(14) 0.0298(13) 0.0243(11) -0.0040(10) 0.0192(10) 0.0023(9)
C(6) 0.0385(13) 0.0304(14) 0.0324(12) -0.0064(10) 0.0215(11) -0.0026(10)
C(7) 0.0281(11) 0.0254(12) 0.0251(11) -0.0070(9) 0.0155(9) -0.0061(9)
C(8) 0.0237(11) 0.0324(13) 0.0342(12) -0.0048(9) 0.0137(10) -0.0020(10)
C(9) 0.0219(11) 0.0352(14) 0.0229(11) -0.0002(9) 0.0095(9) -0.0034(9)
C(10) 0.0239(12) 0.0467(17) 0.0382(14) 0.0020(11) 0.0098(11) 0.0055(12)
C(11) 0.0197(11) 0.0505(19) 0.0330(13) 0.0012(10) 0.0058(10) 0.0193(12)
C(12) 0.036(5) 0.041(8) 0.030(5) 0.000(5) 0.007(3) -0.008(5)
C(13) 0.050(5) 0.026(8) 0.031(4) 0.006(6) 0.018(3) 0.017(6)
C(14) 0.033(4) 0.028(7) 0.076(9) 0.001(4) 0.012(5) 0.032(6)
C(15) 0.032(3) 0.015(4) 0.045(5) 0.001(3) -0.008(3) 0.005(3)
C(16) 0.023(3) 0.018(4) 0.022(7) 0.001(2) 0.005(5) -0.006(5)
C(17) 0.025(2) 0.042(7) 0.021(4) 0.002(4) 0.007(2) 0.003(4)
C(18) 0.039(2) 0.078(5) 0.032(3) 0.003(3) 0.012(2) 0.026(3)
C(19) 0.037(3) 0.044(7) 0.065(5) 0.010(4) 0.017(3) 0.043(6)
C(20) 0.039(3) 0.027(5) 0.078(7) 0.000(2) 0.004(4) 0.025(4)
C(21) 0.035(3) 0.043(5) 0.027(4) 0.004(2) 0.003(3) -0.003(3)

loop_
_atom_type_symbol
_atom_type_description
_atom_type_scat_dispersion_real
_atom_type_scat_dispersion_imag
_atom_type_scat_source
C C 0.003 0.002
;
International Tables for Crystallography
(1992, Vol. C, Tables 4.2.6.8 and 6.1.1.4)
;
H H 0.000 0.000
;
International Tables for Crystallography
(1992, Vol. C, Table 6.1.1.4)
;
Co Co 0.349 0.972
;
International Tables for Crystallography
(1992, Vol. C, Tables 4.2.6.8 and 6.1.1.4)
;
F F 0.017 0.010
;
International Tables for Crystallography
(1992, Vol. C, Tables 4.2.6.8 and 6.1.1.4)
;
N N 0.006 0.003
;
International Tables for Crystallography
(1992, Vol. C, Tables 4.2.6.8 and 6.1.1.4)
;
O O 0.011 0.006
;
International Tables for Crystallography
(1992, Vol. C, Tables 4.2.6.8 and 6.1.1.4)
;

loop_
_geom_angle_atom_site_label_1
_geom_angle_atom_site_label_2
_geom_angle_atom_site_label_3
_geom_angle
_geom_angle_publ_flag
_geom_angle_site_symmetry_1
_geom_angle_site_symmetry_3
O(2) Co(1) O(2) 180.00(8) yes . 3_756
O(2) Co(1) N(1) 89.28(7) yes . .
O(2) Co(1) N(1) 90.72(7) yes . 3_756
O(2) Co(1) N(3) 87.68(7) yes . .
O(2) Co(1) N(3) 92.32(7) yes . 3_756
O(2) Co(1) N(1) 90.72(7) yes 3_756 .
O(2) Co(1) N(1) 89.28(7) yes 3_756 3_756
O(2) Co(1) N(3) 92.32(7) yes 3_756 .
O(2) Co(1) N(3) 87.68(7) yes 3_756 3_756
N(1) Co(1) N(1) 180.00(10) yes . 3_756
N(1) Co(1) N(3) 93.21(7) yes . .
N(1) Co(1) N(3) 86.79(7) yes . 3_756
N(1) Co(1) N(3) 86.79(7) yes 3_756 .
N(1) Co(1) N(3) 93.21(7) yes 3_756 3_756
N(3) Co(1) N(3) 180.00(12) yes . 3_756
F(12) F(7) C(12) 144.5(16) yes . .
F(12) F(7) C(17) 136.2(18) yes . .
F(12) F(7) C(18) 163.9(10) yes . .
C(12) F(7) C(17) 8.6(11) yes . .
C(12) F(7) C(18) 46.8(8) yes . .
C(17) F(7) C(18) 54.1(9) yes . .
F(13) F(8) F(14) 172.3(6) yes . .
F(13) F(8) C(13) 113.3(9) yes . .
F(13) F(8) C(18) 74.4(7) yes . .
F(13) F(8) C(19) 136.3(8) yes . .
F(14) F(8) C(13) 74.4(7) yes . .
F(14) F(8) C(18) 113.3(7) yes . .
F(14) F(8) C(19) 51.4(6) yes . .
C(13) F(8) C(18) 38.9(8) yes . .
C(13) F(8) C(19) 23.1(8) yes . .
C(18) F(8) C(19) 62.0(7) yes . .
F(14) F(9) F(15) 133.3(6) yes . .
F(14) F(9) C(14) 82.0(9) yes . .
F(14) F(9) C(19) 50.0(6) yes . .
F(15) F(9) C(14) 52.3(8) yes . .
F(15) F(9) C(19) 84.0(6) yes . .
C(14) F(9) C(19) 32.0(9) yes . .
F(15) F(10) C(15) 48.7(6) yes . .
F(16) F(11) C(16) 22.2(9) yes . .
F(7) F(12) C(17) 23.2(10) yes . .
F(8) F(13) C(18) 54.4(5) yes . .
F(8) F(14) F(9) 143.1(6) yes . .
F(8) F(14) C(14) 92.3(6) yes . .
F(8) F(14) C(19) 58.2(6) yes . .
F(9) F(14) C(14) 51.1(6) yes . .
F(9) F(14) C(19) 85.2(7) yes . .
C(14) F(14) C(19) 34.2(7) yes . .
F(9) F(15) F(10) 157.2(5) yes . .
F(9) F(15) C(14) 48.8(8) yes . .
F(9) F(15) C(15) 114.0(7) yes . .
F(9) F(15) C(20) 77.9(6) yes . .
F(10) F(15) C(14) 145.3(9) yes . .
F(10) F(15) C(15) 81.4(8) yes . .
F(10) F(15) C(20) 118.8(8) yes . .
C(14) F(15) C(15) 65.6(10) yes . .
C(14) F(15) C(20) 29.2(9) yes . .
C(15) F(15) C(20) 37.3(8) yes . .
F(11) F(16) C(16) 142.0(16) yes . .
F(11) F(16) C(21) 145.6(13) yes . .
C(16) F(16) C(21) 6.7(9) yes . .
Co(1) O(2) C(7) 127.40(14) yes . .
Co(1) N(1) C(1) 121.95(16) yes . .
Co(1) N(1) C(5) 121.44(19) yes . .
C(1) N(1) C(5) 116.1(2) yes . .
O(1) N(2) C(3) 119.19(13) yes . .
O(1) N(2) C(3) 119.19(13) yes . 2_756
C(3) N(2) C(3) 121.6(2) yes . 2_756
Co(1) N(3) C(9) 125.33(16) yes . .
Co(1) N(3) C(11) 113.04(15) yes . .
C(9) N(3) C(11) 121.60(18) yes . .
N(1) C(1) C(2) 124.1(2) yes . .
C(1) C(2) C(3) 118.1(2) yes . .
N(2) C(3) C(2) 120.9(2) yes . .
N(2) C(3) C(4) 119.9(2) yes . .
C(2) C(3) C(4) 119.2(2) yes . .
C(3) C(4) C(5) 118.0(2) yes . .
N(1) C(5) C(4) 124.3(2) yes . .
F(1) C(6) F(2) 105.86(18) yes . .
F(1) C(6) F(3) 107.1(2) yes . .
F(1) C(6) C(7) 109.7(2) yes . .
F(2) C(6) F(3) 107.4(2) yes . .
F(2) C(6) C(7) 112.2(2) yes . .
F(3) C(6) C(7) 114.07(18) yes . .
O(2) C(7) C(6) 112.38(18) yes . .
O(2) C(7) C(8) 129.0(2) yes . .
C(6) C(7) C(8) 118.5(2) yes . .
C(7) C(8) C(9) 124.8(2) yes . .
N(3) C(9) C(8) 124.8(2) yes . .
N(3) C(9) C(10) 119.6(2) yes . .
C(8) C(9) C(10) 115.7(2) yes . .
F(4) C(10) F(5) 107.1(2) yes . .
F(4) C(10) F(6) 105.9(2) yes . .
F(4) C(10) C(9) 111.5(2) yes . .
F(5) C(10) F(6) 107.8(2) yes . .
F(5) C(10) C(9) 111.7(2) yes . .
F(6) C(10) C(9) 112.6(2) yes . .
N(3) C(11) C(12) 136.0(7) yes . .
N(3) C(11) C(16) 111.4(5) yes . .
N(3) C(11) C(17) 114.5(4) yes . .
N(3) C(11) C(21) 127.8(5) yes . .
C(12) C(11) C(16) 111.5(8) yes . .
C(12) C(11) C(17) 22.6(7) yes . .
C(12) C(11) C(21) 94.3(8) yes . .
C(16) C(11) C(17) 133.9(7) yes . .
C(16) C(11) C(21) 17.4(7) yes . .
C(17) C(11) C(21) 116.8(6) yes . .
F(7) C(12) C(11) 112.4(12) yes . .
F(7) C(12) C(13) 117.0(15) yes . .
F(7) C(12) C(17) 11.4(15) yes . .
F(7) C(12) C(18) 80.2(12) yes . .
F(7) C(12) C(21) 155.1(14) yes . .
C(11) C(12) C(13) 130.6(13) yes . .
C(11) C(12) C(17) 103(2) yes . .
C(11) C(12) C(18) 167.2(14) yes . .
C(11) C(12) C(21) 42.7(6) yes . .
C(13) C(12) C(17) 127(2) yes . .
C(13) C(12) C(18) 36.8(9) yes . .
C(13) C(12) C(21) 87.9(10) yes . .
C(17) C(12) C(18) 90(2) yes . .
C(17) C(12) C(21) 145(2) yes . .
C(18) C(12) C(21) 124.7(11) yes . .
F(8) C(13) C(12) 120.1(13) yes . .
F(8) C(13) C(14) 122.1(14) yes . .
F(8) C(13) C(17) 105.0(10) yes . .
F(8) C(13) C(18) 59.3(11) yes . .
F(8) C(13) C(19) 92(2) yes . .
F(8) C(13) C(20) 148.5(13) yes . .
C(12) C(13) C(14) 117.6(16) yes . .
C(12) C(13) C(17) 15.1(7) yes . .
C(12) C(13) C(18) 60.8(12) yes . .
C(12) C(13) C(19) 147(2) yes . .
C(12) C(13) C(20) 91.4(12) yes . .
C(14) C(13) C(17) 132.5(14) yes . .
C(14) C(13) C(18) 174.0(17) yes . .
C(14) C(13) C(19) 30(2) yes . .
C(14) C(13) C(20) 26.5(9) yes . .
C(17) C(13) C(18) 45.7(10) yes . .
C(17) C(13) C(19) 162(2) yes . .
C(17) C(13) C(20) 106.5(10) yes . .
C(18) C(13) C(19) 152(2) yes . .
C(18) C(13) C(20) 152.1(18) yes . .
C(19) C(13) C(20) 56(2) yes . .
F(9) C(14) F(14) 47.0(7) yes . .
F(9) C(14) F(15) 78.9(8) yes . .
F(9) C(14) C(13) 117.8(17) yes . .
F(9) C(14) C(15) 122.6(13) yes . .
F(9) C(14) C(19) 100.2(19) yes . .
F(9) C(14) C(20) 152(2) yes . .
F(14) C(14) F(15) 125.1(11) yes . .
F(14) C(14) C(13) 70.9(11) yes . .
F(14) C(14) C(15) 169.1(11) yes . .
F(14) C(14) C(19) 53.3(13) yes . .
F(14) C(14) C(20) 158.4(19) yes . .
F(15) C(14) C(13) 161.4(15) yes . .
F(15) C(14) C(15) 44.1(8) yes . .
F(15) C(14) C(19) 170.4(12) yes . .
F(15) C(14) C(20) 73.1(18) yes . .
C(13) C(14) C(15) 119.5(14) yes . .
C(13) C(14) C(19) 17.6(11) yes . .
C(13) C(14) C(20) 89.4(17) yes . .
C(15) C(14) C(19) 137.0(18) yes . .
C(15) C(14) C(20) 30.6(13) yes . .
C(19) C(14) C(20) 107(2) yes . .
F(10) C(15) F(15) 49.8(6) yes . .
F(10) C(15) C(14) 119.2(10) yes . .
F(10) C(15) C(16) 119.4(10) yes . .
F(10) C(15) C(20) 143.6(14) yes . .
F(10) C(15) C(21) 141.6(10) yes . .
F(15) C(15) C(14) 70.3(9) yes . .
F(15) C(15) C(16) 166.2(10) yes . .
F(15) C(15) C(20) 93.8(13) yes . .
F(15) C(15) C(21) 164.8(12) yes . .
C(14) C(15) C(16) 121.4(11) yes . .
C(14) C(15) C(20) 25.2(10) yes . .
C(14) C(15) C(21) 99.2(10) yes . .
C(16) C(15) C(20) 96.8(12) yes . .
C(16) C(15) C(21) 22.4(7) yes . .
C(20) C(15) C(21) 74.4(11) yes . .
F(11) C(16) F(16) 15.8(8) yes . .
F(11) C(16) C(11) 122.2(10) yes . .
F(11) C(16) C(15) 118.5(11) yes . .
F(11) C(16) C(20) 147.4(11) yes . .
F(11) C(16) C(21) 165(2) yes . .
F(16) C(16) C(11) 131.4(14) yes . .
F(16) C(16) C(15) 108.2(13) yes . .
F(16) C(16) C(20) 135.7(13) yes . .
F(16) C(16) C(21) 163(2) yes . .
C(11) C(16) C(15) 119.2(11) yes . .
C(11) C(16) C(20) 90.4(8) yes . .
C(11) C(16) C(21) 44.0(17) yes . .
C(15) C(16) C(20) 28.9(6) yes . .
C(15) C(16) C(21) 76(2) yes . .
C(20) C(16) C(21) 46.8(18) yes . .
F(7) C(17) F(12) 20.5(9) yes . .
F(7) C(17) C(11) 141.5(13) yes . .
F(7) C(17) C(12) 160(2) yes . .
F(7) C(17) C(13) 124.4(13) yes . .
F(7) C(17) C(18) 98.3(12) yes . .
F(12) C(17) C(11) 122.6(7) yes . .
F(12) C(17) C(12) 175.1(18) yes . .
F(12) C(17) C(13) 144.3(9) yes . .
F(12) C(17) C(18) 117.9(8) yes . .
C(11) C(17) C(12) 55(2) yes . .
C(11) C(17) C(13) 93.1(7) yes . .
C(11) C(17) C(18) 119.4(8) yes . .
C(12) C(17) C(13) 38(2) yes . .
C(12) C(17) C(18) 65(2) yes . .
C(13) C(17) C(18) 26.4(6) yes . .
F(7) C(18) F(8) 142.8(8) yes . .
F(7) C(18) F(13) 91.6(6) yes . .
F(7) C(18) C(12) 52.9(8) yes . .
F(7) C(18) C(13) 135.2(13) yes . .
F(7) C(18) C(17) 27.6(5) yes . .
F(7) C(18) C(19) 146.6(8) yes . .
F(8) C(18) F(13) 51.3(5) yes . .
F(8) C(18) C(12) 164.1(11) yes . .
F(8) C(18) C(13) 81.8(13) yes . .
F(8) C(18) C(17) 170.3(10) yes . .
F(8) C(18) C(19) 70.4(8) yes . .
F(13) C(18) C(12) 144.5(11) yes . .
F(13) C(18) C(13) 133.0(14) yes . .
F(13) C(18) C(17) 119.0(8) yes . .
F(13) C(18) C(19) 121.6(9) yes . .
C(12) C(18) C(13) 82.4(14) yes . .
C(12) C(18) C(17) 25.6(8) yes . .
C(12) C(18) C(19) 93.8(10) yes . .
C(13) C(18) C(17) 108.0(13) yes . .
C(13) C(18) C(19) 11.5(12) yes . .
C(17) C(18) C(19) 119.4(9) yes . .
F(8) C(19) F(9) 115.0(9) yes . .
F(8) C(19) F(14) 70.4(8) yes . .
F(8) C(19) C(13) 64(2) yes . .
F(8) C(19) C(14) 162.2(17) yes . .
F(8) C(19) C(18) 47.7(6) yes . .
F(8) C(19) C(20) 167.3(12) yes . .
F(9) C(19) F(14) 44.8(5) yes . .
F(9) C(19) C(13) 177.7(17) yes . .
F(9) C(19) C(14) 47.8(13) yes . .
F(9) C(19) C(18) 162.3(11) yes . .
F(9) C(19) C(20) 77.6(8) yes . .
F(14) C(19) C(13) 135(2) yes . .
F(14) C(19) C(14) 92.5(15) yes . .
F(14) C(19) C(18) 118.1(11) yes . .
F(14) C(19) C(20) 122.2(11) yes . .
C(13) C(19) C(14) 133(2) yes . .
C(13) C(19) C(18) 16.9(17) yes . .
C(13) C(19) C(20) 103(2) yes . .
C(14) C(19) C(18) 148.9(18) yes . .
C(14) C(19) C(20) 30.1(12) yes . .
C(18) C(19) C(20) 119.6(11) yes . .
F(15) C(20) C(13) 141.4(11) yes . .
F(15) C(20) C(14) 77.7(15) yes . .
F(15) C(20) C(15) 48.9(9) yes . .
F(15) C(20) C(16) 102.8(9) yes . .
F(15) C(20) C(19) 120.3(11) yes . .
F(15) C(20) C(21) 118.8(11) yes . .
C(13) C(20) C(14) 64.2(17) yes . .
C(13) C(20) C(15) 168.3(13) yes . .
C(13) C(20) C(16) 115.9(9) yes . .
C(13) C(20) C(19) 21.1(8) yes . .
C(13) C(20) C(21) 99.8(9) yes . .
C(14) C(20) C(15) 124.2(19) yes . .
C(14) C(20) C(16) 170.0(13) yes . .
C(14) C(20) C(19) 43.2(16) yes . .
C(14) C(20) C(21) 162.1(17) yes . .
C(15) C(20) C(16) 54.3(11) yes . .
C(15) C(20) C(19) 166.6(13) yes . .
C(15) C(20) C(21) 70.6(12) yes . .
C(16) C(20) C(19) 136.9(9) yes . .
C(16) C(20) C(21) 16.3(6) yes . .
C(19) C(20) C(21) 120.9(10) yes . .
F(16) C(21) C(11) 116.7(9) yes . .
F(16) C(21) C(12) 159.6(10) yes . .
F(16) C(21) C(15) 84.8(8) yes . .
F(16) C(21) C(16) 10.3(13) yes . .
F(16) C(21) C(20) 119.4(10) yes . .
C(11) C(21) C(12) 43.0(6) yes . .
C(11) C(21) C(15) 158.2(9) yes . .
C(11) C(21) C(16) 119(2) yes . .
C(11) C(21) C(20) 123.8(9) yes . .
C(12) C(21) C(15) 115.6(9) yes . .
C(12) C(21) C(16) 160(2) yes . .
C(12) C(21) C(20) 80.9(8) yes . .
C(15) C(21) C(16) 82(2) yes . .
C(15) C(21) C(20) 35.0(7) yes . .
C(16) C(21) C(20) 117(2) yes . .
N(1) C(1) H(4A1) 117.9 no . .
C(2) C(1) H(4A1) 118.0 no . .
C(1) C(2) H(5A1) 120.8 no . .
C(3) C(2) H(5A1) 121.1 no . .
C(3) C(4) H(2A1) 120.9 no . .
C(5) C(4) H(2A1) 121.0 no . .
N(1) C(5) H(3A1) 117.9 no . .
C(4) C(5) H(3A1) 117.8 no . .
C(7) C(8) H(7A1) 117.6 no . .
C(9) C(8) H(7A1) 117.5 no . .

loop_
_geom_bond_atom_site_label_1
_geom_bond_atom_site_label_2
_geom_bond_distance
_geom_bond_publ_flag
_geom_bond_site_symmetry_2
Co(1) O(2) 2.0148(17) yes .
Co(1) O(2) 2.0148(17) yes 3_756
Co(1) N(1) 2.242(2) yes .
Co(1) N(1) 2.242(2) yes 3_756
Co(1) N(3) 2.1545(17) yes .
Co(1) N(3) 2.1545(17) yes 3_756
F(1) C(6) 1.340(3) yes .
F(2) C(6) 1.339(3) yes .
F(3) C(6) 1.336(3) yes .
F(4) C(10) 1.326(3) yes .
F(5) C(10) 1.313(3) yes .
F(6) C(10) 1.327(3) yes .
F(7) F(12) 0.688(10) yes .
F(7) C(12) 1.341(17) yes .
F(7) C(17) 0.775(14) yes .
F(7) C(18) 1.656(13) yes .
F(8) F(13) 1.107(9) yes .
F(8) F(14) 1.629(10) yes .
F(8) C(13) 1.327(17) yes .
F(8) C(18) 1.153(11) yes .
F(8) C(19) 1.469(16) yes .
F(9) F(14) 1.243(9) yes .
F(9) F(15) 1.726(10) yes .
F(9) C(14) 1.323(19) yes .
F(9) C(19) 1.758(15) yes .
F(10) F(15) 1.046(9) yes .
F(10) C(15) 1.353(11) yes .
F(11) F(16) 0.594(15) yes .
F(11) C(16) 1.342(19) yes .
F(12) C(17) 1.358(11) yes .
F(13) C(18) 1.367(8) yes .
F(14) C(14) 1.68(2) yes .
F(14) C(19) 1.351(15) yes .
F(15) C(14) 1.392(18) yes .
F(15) C(15) 1.029(11) yes .
F(15) C(20) 1.363(10) yes .
F(16) C(16) 0.823(16) yes .
F(16) C(21) 1.346(13) yes .
O(2) C(7) 1.275(2) yes .
N(1) C(1) 1.340(3) yes .
N(1) C(5) 1.339(3) yes .
N(2) C(3) 1.427(2) yes .
N(2) C(3) 1.427(2) yes 2_756
N(3) C(9) 1.306(3) yes .
N(3) C(11) 1.422(3) yes .
C(1) C(2) 1.389(3) yes .
C(2) C(3) 1.380(3) yes .
C(3) C(4) 1.385(4) yes .
C(4) C(5) 1.384(3) yes .
C(6) C(7) 1.527(3) yes .
C(7) C(8) 1.369(3) yes .
C(8) C(9) 1.416(3) yes .
C(9) C(10) 1.544(3) yes .
C(11) C(12) 1.250(19) yes .
C(11) C(16) 1.574(13) yes .
C(11) C(17) 1.492(10) yes .
C(11) C(21) 1.245(12) yes .
C(12) C(13) 1.39(2) yes .
C(12) C(17) 0.587(17) yes .
C(12) C(18) 1.23(2) yes .
C(12) C(21) 1.83(2) yes .
C(13) C(14) 1.40(2) yes .
C(13) C(17) 1.804(18) yes .
C(13) C(18) 0.842(17) yes .
C(13) C(19) 0.58(2) yes .
C(13) C(20) 1.558(19) yes .
C(14) C(15) 1.35(2) yes .
C(14) C(19) 0.95(2) yes .
C(14) C(20) 0.69(2) yes .
C(15) C(16) 1.393(17) yes .
C(15) C(20) 0.828(17) yes .
C(15) C(21) 1.362(16) yes .
C(16) C(20) 1.70(2) yes .
C(16) C(21) 0.537(19) yes .
C(17) C(18) 1.356(13) yes .
C(18) C(19) 1.377(16) yes .
C(19) C(20) 1.32(2) yes .
C(20) C(21) 1.391(17) yes .
C(1) H(4A1) 0.952 no .
C(2) H(5A1) 0.949 no .
C(4) H(2A1) 0.950 no .
C(5) H(3A1) 0.951 no .
C(8) H(7A1) 0.951 no .

loop_
_geom_contact_atom_site_label_1
_geom_contact_atom_site_label_2
_geom_contact_distance
_geom_contact_site_symmetry_2
F(1) F(4) 2.993(2) 3_656
F(1) F(6) 3.206(2) 3_656
F(1) F(8) 2.710(6) 4_555
F(1) F(13) 2.489(4) 4_555
F(1) F(14) 3.520(6) 4_555
F(2) F(2) 2.756(2) 7_646
F(2) F(3) 2.815(2) 7_646
F(2) C(6) 3.019(3) 7_646
F(2) C(7) 3.207(2) 7_646
F(2) C(8) 3.425(3) 7_646
F(3) F(2) 2.815(2) 7_646
F(3) F(4) 2.888(3) 3_656
F(3) F(10) 3.110(5) 5_445
F(3) F(15) 3.565(4) 5_445
F(3) F(16) 3.570(6) 5_445
F(3) C(4) 3.442(3) 5_445
F(3) C(5) 3.236(3) 5_445
F(4) F(1) 2.993(2) 3_656
F(4) F(3) 2.888(3) 3_656
F(4) F(13) 3.244(3) 2_655
F(4) C(6) 3.463(3) 3_656
F(5) F(5) 3.110(3) 2_655
F(5) F(7) 3.296(7) 2_655
F(5) F(12) 3.166(4) 2_655
F(5) F(13) 3.338(5) 2_655
F(6) F(1) 3.206(2) 3_656
F(6) F(10) 3.252(6) 5_445
F(6) F(13) 3.275(4) 2_655
F(6) F(15) 3.359(4) 5_445
F(6) C(1) 3.202(3) 3_656
F(6) C(2) 3.288(2) 3_656
F(7) F(5) 3.296(7) 2_655
F(8) F(1) 2.710(6) 4_554
F(8) F(8) 3.339(10) 2_755
F(8) F(13) 3.541(8) 2_755
F(8) F(14) 3.599(9) 2_755
F(8) O(1) 3.560(7) 7_656
F(9) O(1) 3.427(6) 7_656
F(9) N(2) 3.238(6) 7_656
F(9) C(2) 3.538(7) 7_656
F(9) C(3) 3.530(7) 7_656
F(10) F(3) 3.110(5) 5_555
F(10) F(6) 3.252(6) 5_555
F(10) F(11) 2.751(14) 7_656
F(10) F(16) 3.339(11) 7_656
F(10) C(1) 3.327(6) 7_656
F(10) C(2) 3.187(5) 7_656
F(10) C(3) 3.300(5) 7_656
F(10) C(4) 3.486(6) 7_656
F(11) F(10) 2.751(14) 7_656
F(11) F(11) 2.562(16) 7_656
F(11) F(16) 2.839(13) 7_656
F(11) C(15) 3.537(16) 7_656
F(11) C(16) 3.472(18) 7_656
F(12) F(5) 3.166(4) 2_655
F(13) F(1) 2.489(4) 4_554
F(13) F(4) 3.244(3) 2_655
F(13) F(5) 3.338(5) 2_655
F(13) F(6) 3.275(4) 2_655
F(13) F(8) 3.541(8) 2_755
F(13) F(13) 3.467(6) 2_755
F(13) C(2) 3.463(6) 4_554
F(13) C(10) 3.542(4) 2_655
F(14) F(1) 3.520(6) 4_554
F(14) F(8) 3.599(9) 2_755
F(14) F(14) 3.161(7) 2_755
F(14) O(1) 3.440(4) 7_656
F(14) N(2) 3.575(5) 7_656
F(14) C(4) 3.353(4) 8_454
F(15) F(3) 3.565(4) 5_555
F(15) F(6) 3.359(4) 5_555
F(15) C(2) 3.294(4) 7_656
F(15) C(3) 3.309(4) 7_656
F(16) F(3) 3.570(6) 5_555
F(16) F(10) 3.339(11) 7_656
F(16) F(11) 2.839(13) 7_656
F(16) F(16) 3.203(11) 7_656
O(1) F(8) 3.560(7) 7_656
O(1) F(8) 3.560(7) 8_555
O(1) F(9) 3.427(6) 7_656
O(1) F(9) 3.427(6) 8_555
O(1) F(14) 3.440(4) 7_656
O(1) F(14) 3.440(4) 8_555
O(1) C(13) 3.217(13) 7_656
O(1) C(13) 3.217(13) 8_555
O(1) C(14) 3.114(10) 7_656
O(1) C(14) 3.114(10) 8_555
O(1) C(15) 3.565(8) 7_656
O(1) C(15) 3.565(8) 8_555
O(1) C(18) 3.480(7) 7_656
O(1) C(18) 3.480(7) 8_555
O(1) C(19) 3.128(9) 7_656
O(1) C(19) 3.128(9) 8_555
O(1) C(20) 3.305(7) 7_656
O(1) C(20) 3.305(7) 8_555
N(2) F(9) 3.238(6) 7_656
N(2) F(9) 3.238(6) 8_555
N(2) F(14) 3.575(5) 7_656
N(2) F(14) 3.575(5) 8_555
N(2) C(14) 3.339(11) 7_656
N(2) C(14) 3.339(11) 8_555
C(1) F(6) 3.202(3) 3_656
C(1) F(10) 3.327(6) 7_656
C(2) F(6) 3.288(2) 3_656
C(2) F(9) 3.538(7) 7_656
C(2) F(10) 3.187(5) 7_656
C(2) F(13) 3.463(6) 4_555
C(2) F(15) 3.294(4) 7_656
C(3) F(9) 3.530(7) 7_656
C(3) F(10) 3.300(5) 7_656
C(3) F(15) 3.309(4) 7_656
C(3) C(14) 3.569(13) 7_656
C(3) C(15) 3.481(9) 7_656
C(4) F(3) 3.442(3) 5_555
C(4) F(10) 3.486(6) 7_656
C(4) F(14) 3.353(4) 8_555
C(5) F(3) 3.236(3) 5_555
C(6) F(2) 3.019(3) 7_646
C(6) F(4) 3.463(3) 3_656
C(7) F(2) 3.207(2) 7_646
C(8) F(2) 3.425(3) 7_646
C(10) F(13) 3.542(4) 2_655
C(13) O(1) 3.217(13) 7_656
C(14) O(1) 3.114(10) 7_656
C(14) N(2) 3.339(11) 7_656
C(14) C(3) 3.569(13) 7_656
C(15) F(11) 3.537(16) 7_656
C(15) O(1) 3.565(8) 7_656
C(15) C(3) 3.481(9) 7_656
C(16) F(11) 3.472(18) 7_656
C(18) O(1) 3.480(7) 7_656
C(19) O(1) 3.128(9) 7_656
C(20) O(1) 3.305(7) 7_656
F(1) H(2A1) 3.190 5_445
F(2) H(3A1) 3.070 5_445
F(2) H(7A1) 3.303 7_646
F(3) H(2A1) 2.976 5_445
F(3) H(3A1) 2.521 5_445
F(4) H(2A1) 3.011 7_656
F(6) H(4A1) 2.753 3_656
F(6) H(5A1) 2.952 3_656
F(6) H(7A1) 3.533 3_656
F(7) H(5A1) 3.100 4_554
F(8) H(2A1) 3.073 8_454
F(9) H(2A1) 3.328 8_454
F(9) H(5A1) 3.284 7_656
F(10) H(5A1) 3.538 7_656
F(10) H(7A1) 2.786 5_555
F(12) H(5A1) 2.987 4_554
F(13) H(4A1) 3.240 4_554
F(13) H(5A1) 2.726 4_554
F(14) H(2A1) 2.796 8_454
F(15) H(5A1) 3.434 7_656
F(15) H(7A1) 3.028 5_555
C(6) H(2A1) 3.550 5_445
C(6) H(3A1) 3.316 5_445
C(19) H(2A1) 3.440 8_454
H(2A1) F(1) 3.190 5_555
H(2A1) F(3) 2.976 5_555
H(2A1) F(4) 3.011 7_656
H(2A1) F(8) 3.073 8_555
H(2A1) F(9) 3.328 8_555
H(2A1) F(14) 2.796 8_555
H(2A1) C(6) 3.550 5_555
H(2A1) C(19) 3.440 8_555
H(3A1) F(2) 3.070 5_555
H(3A1) F(3) 2.521 5_555
H(3A1) C(6) 3.316 5_555
H(4A1) F(6) 2.753 3_656
H(4A1) F(13) 3.240 4_555
H(5A1) F(6) 2.952 3_656
H(5A1) F(7) 3.100 4_555
H(5A1) F(9) 3.284 7_656
H(5A1) F(10) 3.538 7_656
H(5A1) F(12) 2.987 4_555
H(5A1) F(13) 2.726 4_555
H(5A1) F(15) 3.434 7_656
H(7A1) F(2) 3.303 7_646
H(7A1) F(6) 3.533 3_656
H(7A1) F(10) 2.786 5_445
H(7A1) F(15) 3.028 5_445

loop_
_geom_torsion_atom_site_label_1
_geom_torsion_atom_site_label_2
_geom_torsion_atom_site_label_3
_geom_torsion_atom_site_label_4
_geom_torsion
_geom_torsion_site_symmetry_1
_geom_torsion_site_symmetry_3
_geom_torsion_site_symmetry_4
O(2) Co(1) N(1) C(1) -2.5 . . .
O(2) Co(1) N(1) C(5) 169.3 . . .
N(1) Co(1) O(2) C(7) 83.0 . . .
O(2) Co(1) N(1) C(1) -177.5 . 3_756 3_756
O(2) Co(1) N(1) C(5) 10.7 . 3_756 3_756
N(1) Co(1) O(2) C(7) -97.0 3_756 . .
O(2) Co(1) N(3) C(9) 5.4 . . .
O(2) Co(1) N(3) C(11) -172.8 . . .
N(3) Co(1) O(2) C(7) -10.3 . . .
O(2) Co(1) N(3) C(9) 174.6 . 3_756 3_756
O(2) Co(1) N(3) C(11) -7.2 . 3_756 3_756
N(3) Co(1) O(2) C(7) 169.7 3_756 . .
O(2) Co(1) N(1) C(1) 177.5 3_756 . .
O(2) Co(1) N(1) C(5) -10.7 3_756 . .
N(1) Co(1) O(2) C(7) 97.0 . 3_756 3_756
O(2) Co(1) N(1) C(1) 2.5 3_756 3_756 3_756
O(2) Co(1) N(1) C(5) -169.3 3_756 3_756 3_756
N(1) Co(1) O(2) C(7) -83.0 3_756 3_756 3_756
O(2) Co(1) N(3) C(9) -174.6 3_756 . .
O(2) Co(1) N(3) C(11) 7.2 3_756 . .
N(3) Co(1) O(2) C(7) -169.7 . 3_756 3_756
O(2) Co(1) N(3) C(9) -5.4 3_756 3_756 3_756
O(2) Co(1) N(3) C(11) 172.8 3_756 3_756 3_756
N(3) Co(1) O(2) C(7) 10.3 3_756 3_756 3_756
N(1) Co(1) N(3) C(9) -83.8 . . .
N(1) Co(1) N(3) C(11) 98.1 . . .
N(3) Co(1) N(1) C(1) 85.2 . . .
N(3) Co(1) N(1) C(5) -103.1 . . .
N(1) Co(1) N(3) C(9) -96.2 . 3_756 3_756
N(1) Co(1) N(3) C(11) 81.9 . 3_756 3_756
N(3) Co(1) N(1) C(1) -94.8 3_756 . .
N(3) Co(1) N(1) C(5) 76.9 3_756 . .
N(1) Co(1) N(3) C(9) 96.2 3_756 . .
N(1) Co(1) N(3) C(11) -81.9 3_756 . .
N(3) Co(1) N(1) C(1) 94.8 . 3_756 3_756
N(3) Co(1) N(1) C(5) -76.9 . 3_756 3_756
N(1) Co(1) N(3) C(9) 83.8 3_756 3_756 3_756
N(1) Co(1) N(3) C(11) -98.1 3_756 3_756 3_756
N(3) Co(1) N(1) C(1) -85.2 3_756 3_756 3_756
N(3) Co(1) N(1) C(5) 103.1 3_756 3_756 3_756
F(12) F(7) C(12) C(11) 15(2) . . .
F(12) F(7) C(12) C(13) -164.9(16) . . .
F(12) F(7) C(12) C(17) -17(6) . . .
F(12) F(7) C(12) C(18) -162.5(17) . . .
F(12) F(7) C(12) C(21) 18(4) . . .
C(12) F(7) F(12) C(17) 3.6(13) . . .
F(12) F(7) C(17) C(11) 27(2) . . .
F(12) F(7) C(17) C(12) 166(5) . . .
F(12) F(7) C(17) C(13) -167.9(13) . . .
F(12) F(7) C(17) C(18) -163.5(15) . . .
F(12) F(7) C(18) F(8) -43(5) . . .
F(12) F(7) C(18) F(13) -39(4) . . .
F(12) F(7) C(18) C(12) 141(4) . . .
F(12) F(7) C(18) C(13) 146(4) . . .
F(12) F(7) C(18) C(17) 135(5) . . .
F(12) F(7) C(18) C(19) 146(4) . . .
C(18) F(7) F(12) C(17) -124(5) . . .
C(12) F(7) C(17) F(12) -166(5) . . .
C(12) F(7) C(17) C(11) -139(6) . . .
C(12) F(7) C(17) C(13) 26(5) . . .
C(12) F(7) C(17) C(18) 31(5) . . .
C(17) F(7) C(12) C(11) 32(5) . . .
C(17) F(7) C(12) C(13) -148(6) . . .
C(17) F(7) C(12) C(18) -146(6) . . .
C(17) F(7) C(12) C(21) 35(5) . . .
C(12) F(7) C(18) F(8) 175.9(14) . . .
C(12) F(7) C(18) F(13) 179.8(9) . . .
C(12) F(7) C(18) C(13) 5.2(18) . . .
C(12) F(7) C(18) C(17) -6.0(11) . . .
C(12) F(7) C(18) C(19) 4.9(14) . . .
C(18) F(7) C(12) C(11) 177.7(16) . . .
C(18) F(7) C(12) C(13) -2.5(8) . . .
C(18) F(7) C(12) C(17) 146(6) . . .
C(18) F(7) C(12) C(21) -179.2(19) . . .
C(17) F(7) C(18) F(8) -178.1(12) . . .
C(17) F(7) C(18) F(13) -174.2(9) . . .
C(17) F(7) C(18) C(12) 6.0(11) . . .
C(17) F(7) C(18) C(13) 11.2(18) . . .
C(17) F(7) C(18) C(19) 10.9(15) . . .
C(18) F(7) C(17) F(12) 163.5(15) . . .
C(18) F(7) C(17) C(11) -169.2(18) . . .
C(18) F(7) C(17) C(12) -31(5) . . .
C(18) F(7) C(17) C(13) -4.4(6) . . .
F(13) F(8) F(14) F(9) 171(4) . . .
F(13) F(8) F(14) C(14) 177(4) . . .
F(13) F(8) F(14) C(19) -180(4) . . .
F(14) F(8) F(13) C(18) -180(4) . . .
F(13) F(8) C(13) C(12) -0.2(13) . . .
F(13) F(8) C(13) C(14) -174.9(10) . . .
F(13) F(8) C(13) C(17) -1.5(10) . . .
F(13) F(8) C(13) C(18) -1.7(11) . . .
F(13) F(8) C(13) C(19) -178.6(15) . . .
F(13) F(8) C(13) C(20) -178.2(17) . . .
C(13) F(8) F(13) C(18) 1.1(7) . . .
F(13) F(8) C(18) F(7) 5.0(10) . . .
F(13) F(8) C(18) C(12) 173(3) . . .
F(13) F(8) C(18) C(13) 178.4(11) . . .
F(13) F(8) C(18) C(17) -0(3) . . .
F(13) F(8) C(18) C(19) 179.8(5) . . .
F(13) F(8) C(19) F(9) -175.7(7) . . .
F(13) F(8) C(19) F(14) 180.0(9) . . .
F(13) F(8) C(19) C(13) 2(2) . . .
F(13) F(8) C(19) C(14) -163(3) . . .
F(13) F(8) C(19) C(18) -0.3(7) . . .
F(13) F(8) C(19) C(20) 1(3) . . .
C(19) F(8) F(13) C(18) 0.3(6) . . .
F(14) F(8) C(13) C(12) 179.9(12) . . .
F(14) F(8) C(13) C(14) 5.2(10) . . .
F(14) F(8) C(13) C(17) 178.6(8) . . .
F(14) F(8) C(13) C(18) 178.4(10) . . .
F(14) F(8) C(13) C(19) 1.5(15) . . .
F(14) F(8) C(13) C(20) 1.9(19) . . .
C(13) F(8) F(14) F(9) -10.1(10) . . .
C(13) F(8) F(14) C(14) -3.7(7) . . .
C(13) F(8) F(14) C(19) -0.8(7) . . .
F(14) F(8) C(18) F(7) -175.1(7) . . .
F(14) F(8) C(18) F(13) 180.0(6) . . .
F(14) F(8) C(18) C(12) -7(3) . . .
F(14) F(8) C(18) C(13) -1.6(11) . . .
F(14) F(8) C(18) C(17) 180(3) . . .
F(14) F(8) C(18) C(19) -0.3(5) . . .
C(18) F(8) F(14) F(9) -9.0(10) . . .
C(18) F(8) F(14) C(14) -2.6(7) . . .
C(18) F(8) F(14) C(19) 0.3(6) . . .
F(14) F(8) C(19) F(9) 4.4(4) . . .
F(14) F(8) C(19) C(13) -178.1(18) . . .
F(14) F(8) C(19) C(14) 17(3) . . .
F(14) F(8) C(19) C(18) 179.7(6) . . .
F(14) F(8) C(19) C(20) -179(2) . . .
C(19) F(8) F(14) F(9) -9.3(8) . . .
C(19) F(8) F(14) C(14) -2.9(5) . . .
C(13) F(8) C(18) F(7) -173.4(15) . . .
C(13) F(8) C(18) F(13) -178.4(11) . . .
C(13) F(8) C(18) C(12) -5(3) . . .
C(13) F(8) C(18) C(17) -179(3) . . .
C(13) F(8) C(18) C(19) 1.4(10) . . .
C(18) F(8) C(13) C(12) 1.5(9) . . .
C(18) F(8) C(13) C(14) -173.2(18) . . .
C(18) F(8) C(13) C(17) 0.2(4) . . .
C(18) F(8) C(13) C(19) -177(2) . . .
C(18) F(8) C(13) C(20) -177(2) . . .
C(13) F(8) C(19) F(9) -177.5(19) . . .
C(13) F(8) C(19) F(14) 178.1(18) . . .
C(13) F(8) C(19) C(14) -165(4) . . .
C(13) F(8) C(19) C(18) -2.2(16) . . .
C(13) F(8) C(19) C(20) -1(3) . . .
C(19) F(8) C(13) C(12) 178(2) . . .
C(19) F(8) C(13) C(14) 3.7(11) . . .
C(19) F(8) C(13) C(17) 177(2) . . .
C(19) F(8) C(13) C(18) 177(2) . . .
C(19) F(8) C(13) C(20) 0.4(10) . . .
C(18) F(8) C(19) F(9) -175.3(7) . . .
C(18) F(8) C(19) F(14) -179.7(6) . . .
C(18) F(8) C(19) C(13) 2.2(16) . . .
C(18) F(8) C(19) C(14) -162(3) . . .
C(18) F(8) C(19) C(20) 1(2) . . .
C(19) F(8) C(18) F(7) -174.8(11) . . .
C(19) F(8) C(18) F(13) -179.8(5) . . .
C(19) F(8) C(18) C(12) -7(3) . . .
C(19) F(8) C(18) C(13) -1.4(10) . . .
C(19) F(8) C(18) C(17) -180(4) . . .
F(14) F(9) F(15) F(10) -151.3(12) . . .
F(14) F(9) F(15) C(14) -13.9(8) . . .
F(14) F(9) F(15) C(15) -21.4(10) . . .
F(14) F(9) F(15) C(20) -11.8(7) . . .
F(15) F(9) F(14) F(8) 19.3(11) . . .
F(15) F(9) F(14) C(14) 11.0(6) . . .
F(15) F(9) F(14) C(19) 11.3(7) . . .
F(14) F(9) C(14) F(15) 169.9(5) . . .
F(14) F(9) C(14) C(13) -1.5(10) . . .
F(14) F(9) C(14) C(15) 176.1(10) . . .
F(14) F(9) C(14) C(19) -0.4(8) . . .
F(14) F(9) C(14) C(20) 162(3) . . .
C(14) F(9) F(14) F(8) 8.2(9) . . .
C(14) F(9) F(14) C(19) 0.3(5) . . .
F(14) F(9) C(19) F(8) -5.8(5) . . .
F(14) F(9) C(19) C(13) -83(64) . . .
F(14) F(9) C(19) C(14) 179.4(10) . . .
F(14) F(9) C(19) C(18) -17(2) . . .
F(14) F(9) C(19) C(20) 174.9(7) . . .
C(19) F(9) F(14) F(8) 7.9(7) . . .
C(19) F(9) F(14) C(14) -0.3(5) . . .
F(15) F(9) C(14) F(14) -169.9(5) . . .
F(15) F(9) C(14) C(13) -171.3(12) . . .
F(15) F(9) C(14) C(15) 6.3(7) . . .
F(15) F(9) C(14) C(19) -170.3(12) . . .
F(15) F(9) C(14) C(20) -8(3) . . .
C(14) F(9) F(15) F(10) -137.5(14) . . .
C(14) F(9) F(15) C(15) -7.6(8) . . .
C(14) F(9) F(15) C(20) 2.0(7) . . .
F(15) F(9) C(19) F(8) -177.6(6) . . .
F(15) F(9) C(19) F(14) -171.7(5) . . .
F(15) F(9) C(19) C(13) 106(64) . . .
F(15) F(9) C(19) C(14) 7.7(9) . . .
F(15) F(9) C(19) C(18) 171(2) . . .
F(15) F(9) C(19) C(20) 3.2(4) . . .
C(19) F(9) F(15) F(10) -142.6(13) . . .
C(19) F(9) F(15) C(14) -5.2(6) . . .
C(19) F(9) F(15) C(15) -12.7(7) . . .
C(19) F(9) F(15) C(20) -3.1(4) . . .
C(14) F(9) C(19) F(8) 174.7(13) . . .
C(14) F(9) C(19) F(14) -179.4(10) . . .
C(14) F(9) C(19) C(13) 98(64) . . .
C(14) F(9) C(19) C(18) 163(3) . . .
C(14) F(9) C(19) C(20) -4.5(9) . . .
C(19) F(9) C(14) F(14) 0.4(8) . . .
C(19) F(9) C(14) F(15) 170.3(12) . . .
C(19) F(9) C(14) C(13) -1.1(8) . . .
C(19) F(9) C(14) C(15) 176.5(17) . . .
C(19) F(9) C(14) C(20) 162(4) . . .
F(15) F(10) C(15) C(14) -12.1(7) . . .
F(15) F(10) C(15) C(16) 169.4(11) . . .
F(15) F(10) C(15) C(20) -3.2(15) . . .
F(15) F(10) C(15) C(21) 165.6(15) . . .
C(15) F(10) F(15) F(9) 134.9(14) . . .
C(15) F(10) F(15) C(14) 18.2(11) . . .
C(15) F(10) F(15) C(20) 1.3(6) . . .
F(16) F(11) C(16) C(11) 130(2) . . .
F(16) F(11) C(16) C(15) -52(2) . . .
F(16) F(11) C(16) C(20) -50(2) . . .
F(16) F(11) C(16) C(21) 112(8) . . .
C(16) F(11) F(16) C(21) -9.6(16) . . .
F(7) F(12) C(17) C(11) -160(2) . . .
F(7) F(12) C(17) C(12) -102(27) . . .
F(7) F(12) C(17) C(13) 17.2(19) . . .
F(7) F(12) C(17) C(18) 18.5(17) . . .
F(8) F(13) C(18) F(7) -177.0(6) . . .
F(8) F(13) C(18) C(12) -176.7(16) . . .
F(8) F(13) C(18) C(13) -2.2(14) . . .
F(8) F(13) C(18) C(17) 180.0(7) . . .
F(8) F(13) C(18) C(19) -0.3(5) . . .
F(8) F(14) C(14) F(9) -175.1(5) . . .
F(8) F(14) C(14) F(15) 172.7(8) . . .
F(8) F(14) C(14) C(13) 3.6(7) . . .
F(8) F(14) C(14) C(15) 167(5) . . .
F(8) F(14) C(14) C(19) 4.4(8) . . .
F(8) F(14) C(14) C(20) 29(3) . . .
F(8) F(14) C(19) F(9) -174.4(5) . . .
F(8) F(14) C(19) C(13) 2(2) . . .
F(8) F(14) C(19) C(14) -174.8(10) . . .
F(8) F(14) C(19) C(18) -0.3(5) . . .
F(8) F(14) C(19) C(20) 179.8(6) . . .
F(9) F(14) C(14) F(15) -12.2(7) . . .
F(9) F(14) C(14) C(13) 178.6(9) . . .
F(9) F(14) C(14) C(15) -18(5) . . .
F(9) F(14) C(14) C(19) 179.5(10) . . .
F(9) F(14) C(14) C(20) -156(4) . . .
F(9) F(14) C(19) F(8) 174.4(5) . . .
F(9) F(14) C(19) C(13) 177(2) . . .
F(9) F(14) C(19) C(14) -0.4(8) . . .
F(9) F(14) C(19) C(18) 174.1(7) . . .
F(9) F(14) C(19) C(20) -5.8(8) . . .
C(14) F(14) C(19) F(8) 174.8(10) . . .
C(14) F(14) C(19) F(9) 0.4(8) . . .
C(14) F(14) C(19) C(13) 177(2) . . .
C(14) F(14) C(19) C(18) 174.5(13) . . .
C(14) F(14) C(19) C(20) -5.4(7) . . .
C(19) F(14) C(14) F(9) -179.5(10) . . .
C(19) F(14) C(14) F(15) 168.3(15) . . .
C(19) F(14) C(14) C(13) -0.9(8) . . .
C(19) F(14) C(14) C(15) 163(5) . . .
C(19) F(14) C(14) C(20) 24(3) . . .
F(9) F(15) C(14) F(14) 9.1(5) . . .
F(9) F(15) C(14) C(13) 155(4) . . .
F(9) F(15) C(14) C(15) -172.4(8) . . .
F(9) F(15) C(14) C(19) 86(12) . . .
F(9) F(15) C(14) C(20) 175.9(14) . . .
F(9) F(15) C(15) F(10) -162.5(5) . . .
F(9) F(15) C(15) C(14) 6.2(7) . . .
F(9) F(15) C(15) C(16) 155(4) . . .
F(9) F(15) C(15) C(20) 15.6(10) . . .
F(9) F(15) C(15) C(21) 54(3) . . .
F(9) F(15) C(20) C(13) 6.2(11) . . .
F(9) F(15) C(20) C(14) -3.1(11) . . .
F(9) F(15) C(20) C(15) -165.5(9) . . .
F(9) F(15) C(20) C(16) -172.9(6) . . .
F(9) F(15) C(20) C(19) 4.8(7) . . .
F(9) F(15) C(20) C(21) -175.9(8) . . .
F(10) F(15) C(14) F(9) 152.6(10) . . .
F(10) F(15) C(14) F(14) 161.7(8) . . .
F(10) F(15) C(14) C(13) -52(4) . . .
F(10) F(15) C(14) C(15) -19.8(12) . . .
F(10) F(15) C(14) C(19) -121(12) . . .
F(10) F(15) C(14) C(20) -31.4(17) . . .
F(10) F(15) C(15) C(14) 168.8(6) . . .
F(10) F(15) C(15) C(16) -42(5) . . .
F(10) F(15) C(15) C(20) 178.1(9) . . .
F(10) F(15) C(15) C(21) -144(3) . . .
F(10) F(15) C(20) C(13) 169.5(10) . . .
F(10) F(15) C(20) C(14) 160.2(11) . . .
F(10) F(15) C(20) C(15) -2.1(10) . . .
F(10) F(15) C(20) C(16) -9.5(8) . . .
F(10) F(15) C(20) C(19) 168.1(7) . . .
F(10) F(15) C(20) C(21) -12.5(10) . . .
C(14) F(15) C(15) F(10) -168.8(6) . . .
C(14) F(15) C(15) C(16) 149(5) . . .
C(14) F(15) C(15) C(20) 9.3(8) . . .
C(14) F(15) C(15) C(21) 47(3) . . .
C(15) F(15) C(14) F(9) 172.4(8) . . .
C(15) F(15) C(14) F(14) -178.5(11) . . .
C(15) F(15) C(14) C(13) -32(3) . . .
C(15) F(15) C(14) C(19) -102(12) . . .
C(15) F(15) C(14) C(20) -11.6(10) . . .
C(14) F(15) C(20) C(13) 9.3(12) . . .
C(14) F(15) C(20) C(15) -162.3(15) . . .
C(14) F(15) C(20) C(16) -169.8(13) . . .
C(14) F(15) C(20) C(19) 7.9(10) . . .
C(14) F(15) C(20) C(21) -172.7(15) . . .
C(20) F(15) C(14) F(9) -175.9(14) . . .
C(20) F(15) C(14) F(14) -166.9(17) . . .
C(20) F(15) C(14) C(13) -21(3) . . .
C(20) F(15) C(14) C(15) 11.6(10) . . .
C(20) F(15) C(14) C(19) -90(12) . . .
C(15) F(15) C(20) C(13) 171.7(16) . . .
C(15) F(15) C(20) C(14) 162.3(15) . . .
C(15) F(15) C(20) C(16) -7.4(8) . . .
C(15) F(15) C(20) C(19) 170.3(13) . . .
C(15) F(15) C(20) C(21) -10.4(9) . . .
C(20) F(15) C(15) F(10) -178.1(9) . . .
C(20) F(15) C(15) C(14) -9.3(8) . . .
C(20) F(15) C(15) C(16) 140(5) . . .
C(20) F(15) C(15) C(21) 38(3) . . .
F(11) F(16) C(16) C(11) -59(3) . . .
F(11) F(16) C(16) C(15) 133(2) . . .
F(11) F(16) C(16) C(20) 144(2) . . .
F(11) F(16) C(16) C(21) -126(9) . . .
F(11) F(16) C(21) C(11) -41(2) . . .
F(11) F(16) C(21) C(12) -47(4) . . .
F(11) F(16) C(21) C(15) 135(2) . . .
F(11) F(16) C(21) C(16) 61(9) . . .
F(11) F(16) C(21) C(20) 140(2) . . .
C(16) F(16) C(21) C(11) -103(9) . . .
C(16) F(16) C(21) C(12) -108(10) . . .
C(16) F(16) C(21) C(15) 73(9) . . .
C(16) F(16) C(21) C(20) 79(9) . . .
C(21) F(16) C(16) F(11) 126(9) . . .
C(21) F(16) C(16) C(11) 67(8) . . .
C(21) F(16) C(16) C(15) -101(9) . . .
C(21) F(16) C(16) C(20) -90(9) . . .
Co(1) O(2) C(7) C(6) -165.7 . . .
Co(1) O(2) C(7) C(8) 10.5 . . .
Co(1) N(1) C(1) C(2) 169.0 . . .
Co(1) N(1) C(5) C(4) -170.1 . . .
C(1) N(1) C(5) C(4) 2.0(3) . . .
C(5) N(1) C(1) C(2) -3.1(3) . . .
O(1) N(2) C(3) C(2) -146.8 . . .
O(1) N(2) C(3) C(4) 30.3 . . .
O(1) N(2) C(3) C(2) -146.8 . 2_756 2_756
O(1) N(2) C(3) C(4) 30.3 . 2_756 2_756
C(3) N(2) C(3) C(2) 33.2 . 2_756 2_756
C(3) N(2) C(3) C(4) -149.7 . 2_756 2_756
C(3) N(2) C(3) C(2) 33.2 2_756 . .
C(3) N(2) C(3) C(4) -149.7 2_756 . .
Co(1) N(3) C(9) C(8) 0.0 . . .
Co(1) N(3) C(9) C(10) 179.3 . . .
Co(1) N(3) C(11) C(12) 86.3 . . .
Co(1) N(3) C(11) C(16) -80.8 . . .
Co(1) N(3) C(11) C(17) 94.5 . . .
Co(1) N(3) C(11) C(21) -73.8 . . .
C(9) N(3) C(11) C(12) -91.9(10) . . .
C(9) N(3) C(11) C(16) 101.0(5) . . .
C(9) N(3) C(11) C(17) -83.7(4) . . .
C(9) N(3) C(11) C(21) 108.0(7) . . .
C(11) N(3) C(9) C(8) 178.0(2) . . .
C(11) N(3) C(9) C(10) -2.7(4) . . .
N(1) C(1) C(2) C(3) 0.6(3) . . .
C(1) C(2) C(3) N(2) -179.9 . . .
C(1) C(2) C(3) C(4) 3.0 . . .
N(2) C(3) C(4) C(5) 178.8 . . .
C(2) C(3) C(4) C(5) -4.0(3) . . .
C(3) C(4) C(5) N(1) 1.5(3) . . .
F(1) C(6) C(7) O(2) 68.7(2) . . .
F(1) C(6) C(7) C(8) -108.0(2) . . .
F(2) C(6) C(7) O(2) -48.7(2) . . .
F(2) C(6) C(7) C(8) 134.6(2) . . .
F(3) C(6) C(7) O(2) -171.2(2) . . .
F(3) C(6) C(7) C(8) 12.2(3) . . .
O(2) C(7) C(8) C(9) -1.4(4) . . .
C(6) C(7) C(8) C(9) 174.6(2) . . .
C(7) C(8) C(9) N(3) -4.1(4) . . .
C(7) C(8) C(9) C(10) 176.6(2) . . .
N(3) C(9) C(10) F(4) -50.0(3) . . .
N(3) C(9) C(10) F(5) 69.8(3) . . .
N(3) C(9) C(10) F(6) -168.8(2) . . .
C(8) C(9) C(10) F(4) 129.4(2) . . .
C(8) C(9) C(10) F(5) -110.9(3) . . .
C(8) C(9) C(10) F(6) 10.5(3) . . .
N(3) C(11) C(12) F(7) 13.7(17) . . .
N(3) C(11) C(12) C(13) -166.1(10) . . .
N(3) C(11) C(12) C(17) 20(2) . . .
N(3) C(11) C(12) C(18) -177(2) . . .
N(3) C(11) C(12) C(21) -164.3(9) . . .
N(3) C(11) C(16) F(11) -12.2(11) . . .
N(3) C(11) C(16) F(16) 3.8(18) . . .
N(3) C(11) C(16) C(15) 170.1(7) . . .
N(3) C(11) C(16) C(20) 167.9(3) . . .
N(3) C(11) C(16) C(21) 161.2(18) . . .
N(3) C(11) C(17) F(7) -1.0(11) . . .
N(3) C(11) C(17) F(12) 10.0(7) . . .
N(3) C(11) C(17) C(12) -164.9(19) . . .
N(3) C(11) C(17) C(13) -168.4(4) . . .
N(3) C(11) C(17) C(18) -168.7(5) . . .
N(3) C(11) C(21) F(16) -10.9(12) . . .
N(3) C(11) C(21) C(12) 166.3(9) . . .
N(3) C(11) C(21) C(15) 179.5(16) . . .
N(3) C(11) C(21) C(16) -22(2) . . .
N(3) C(11) C(21) C(20) 167.6(6) . . .
C(12) C(11) C(16) F(11) 177.3(11) . . .
C(12) C(11) C(16) F(16) -166.6(17) . . .
C(12) C(11) C(16) C(15) -0.3(5) . . .
C(12) C(11) C(16) C(20) -2.5(9) . . .
C(12) C(11) C(16) C(21) -9(2) . . .
C(16) C(11) C(12) F(7) -179.2(9) . . .
C(16) C(11) C(12) C(13) 1.0(10) . . .
C(16) C(11) C(12) C(17) -173.0(16) . . .
C(16) C(11) C(12) C(18) -9(6) . . .
C(16) C(11) C(12) C(21) 2.8(7) . . .
C(12) C(11) C(17) F(7) 164(2) . . .
C(12) C(11) C(17) F(12) 175(2) . . .
C(12) C(11) C(17) C(13) -3.5(19) . . .
C(12) C(11) C(17) C(18) -3.7(18) . . .
C(17) C(11) C(12) F(7) -6.2(11) . . .
C(17) C(11) C(12) C(13) 174(3) . . .
C(17) C(11) C(12) C(18) 163(8) . . .
C(17) C(11) C(12) C(21) 175.8(18) . . .
C(12) C(11) C(21) F(16) -177.2(10) . . .
C(12) C(11) C(21) C(15) 13(2) . . .
C(12) C(11) C(21) C(16) 171(2) . . .
C(12) C(11) C(21) C(20) 1.3(12) . . .
C(21) C(11) C(12) F(7) 178.1(11) . . .
C(21) C(11) C(12) C(13) -1.7(17) . . .
C(21) C(11) C(12) C(17) -175.8(18) . . .
C(21) C(11) C(12) C(18) -12(6) . . .
C(16) C(11) C(17) F(7) 173.0(15) . . .
C(16) C(11) C(17) F(12) -176.0(7) . . .
C(16) C(11) C(17) C(12) 9(2) . . .
C(16) C(11) C(17) C(13) 5.6(9) . . .
C(16) C(11) C(17) C(18) 5.3(10) . . .
C(17) C(11) C(16) F(11) 173.6(7) . . .
C(17) C(11) C(16) F(16) -170.3(14) . . .
C(17) C(11) C(16) C(15) -4.1(13) . . .
C(17) C(11) C(16) C(20) -6.3(9) . . .
C(17) C(11) C(16) C(21) -13(2) . . .
C(16) C(11) C(21) F(16) 11.4(15) . . .
C(16) C(11) C(21) C(12) -171(2) . . .
C(16) C(11) C(21) C(15) -158(4) . . .
C(16) C(11) C(21) C(20) -170(2) . . .
C(21) C(11) C(16) F(11) -173(2) . . .
C(21) C(11) C(16) F(16) -157(3) . . .
C(21) C(11) C(16) C(15) 8.9(16) . . .
C(21) C(11) C(16) C(20) 6.7(17) . . .
C(17) C(11) C(21) F(16) -179.0(7) . . .
C(17) C(11) C(21) C(12) -1.8(8) . . .
C(17) C(11) C(21) C(15) 11(3) . . .
C(17) C(11) C(21) C(16) 169.6(18) . . .
C(17) C(11) C(21) C(20) -0.5(5) . . .
C(21) C(11) C(17) F(7) 168.7(16) . . .
C(21) C(11) C(17) F(12) 179.7(6) . . .
C(21) C(11) C(17) C(12) 5(2) . . .
C(21) C(11) C(17) C(13) 1.2(8) . . .
C(21) C(11) C(17) C(18) 1.0(9) . . .
F(7) C(12) C(13) F(8) 2.6(19) . . .
F(7) C(12) C(13) C(14) 177.5(11) . . .
F(7) C(12) C(13) C(17) 7.5(17) . . .
F(7) C(12) C(13) C(18) 4.1(13) . . .
F(7) C(12) C(13) C(19) 180(3) . . .
F(7) C(12) C(13) C(20) -178.4(11) . . .
F(7) C(12) C(17) F(12) 89(27) . . .
F(7) C(12) C(17) C(11) 150(5) . . .
F(7) C(12) C(17) C(13) -36(6) . . .
F(7) C(12) C(17) C(18) -34(5) . . .
F(7) C(12) C(18) F(8) -171(3) . . .
F(7) C(12) C(18) F(13) -0.4(16) . . .
F(7) C(12) C(18) C(13) -176.3(12) . . .
F(7) C(12) C(18) C(17) 6.4(13) . . .
F(7) C(12) C(18) C(19) -177.3(7) . . .
F(7) C(12) C(21) F(16) 3(5) . . .
F(7) C(12) C(21) C(11) -4(2) . . .
F(7) C(12) C(21) C(15) -179(2) . . .
F(7) C(12) C(21) C(16) -27(6) . . .
F(7) C(12) C(21) C(20) 177(2) . . .
C(11) C(12) C(13) F(8) -177.6(12) . . .
C(11) C(12) C(13) C(14) -3(2) . . .
C(11) C(12) C(13) C(17) -173(4) . . .
C(11) C(12) C(13) C(18) -176.1(19) . . .
C(11) C(12) C(13) C(19) -1(3) . . .
C(11) C(12) C(13) C(20) 1.4(18) . . .
C(11) C(12) C(17) F(7) -150(5) . . .
C(11) C(12) C(17) F(12) -61(27) . . .
C(11) C(12) C(17) C(13) 174(3) . . .
C(11) C(12) C(17) C(18) 176.4(18) . . .
C(11) C(12) C(18) F(7) -170(6) . . .
C(11) C(12) C(18) F(8) 19(9) . . .
C(11) C(12) C(18) F(13) -171(5) . . .
C(11) C(12) C(18) C(13) 13(6) . . .
C(11) C(12) C(18) C(17) -164(7) . . .
C(11) C(12) C(18) C(19) 12(6) . . .
C(11) C(12) C(21) F(16) 7(2) . . .
C(11) C(12) C(21) C(15) -174.6(11) . . .
C(11) C(12) C(21) C(16) -23(5) . . .
C(11) C(12) C(21) C(20) -178.9(10) . . .
C(13) C(12) C(17) F(7) 36(6) . . .
C(13) C(12) C(17) F(12) 125(26) . . .
C(13) C(12) C(17) C(11) -174(3) . . .
C(13) C(12) C(17) C(18) 2.0(15) . . .
C(17) C(12) C(13) F(8) -5(3) . . .
C(17) C(12) C(13) C(14) 170(2) . . .
C(17) C(12) C(13) C(18) -3(2) . . .
C(17) C(12) C(13) C(19) 172(3) . . .
C(17) C(12) C(13) C(20) 174(2) . . .
C(13) C(12) C(18) F(7) 176.3(12) . . .
C(13) C(12) C(18) F(8) 5(3) . . .
C(13) C(12) C(18) F(13) 176.0(18) . . .
C(13) C(12) C(18) C(17) -177(2) . . .
C(13) C(12) C(18) C(19) -1.0(10) . . .
C(18) C(12) C(13) F(8) -1.5(9) . . .
C(18) C(12) C(13) C(14) 173.5(17) . . .
C(18) C(12) C(13) C(17) 3(2) . . .
C(18) C(12) C(13) C(19) 176(4) . . .
C(18) C(12) C(13) C(20) 177.5(14) . . .
C(13) C(12) C(21) F(16) -174(2) . . .
C(13) C(12) C(21) C(11) 178.7(13) . . .
C(13) C(12) C(21) C(15) 4.1(12) . . .
C(13) C(12) C(21) C(16) 156(5) . . .
C(13) C(12) C(21) C(20) -0.2(6) . . .
C(21) C(12) C(13) F(8) -178.8(11) . . .
C(21) C(12) C(13) C(14) -3.8(13) . . .
C(21) C(12) C(13) C(17) -174(3) . . .
C(21) C(12) C(13) C(18) -177.3(12) . . .
C(21) C(12) C(13) C(19) -2(3) . . .
C(21) C(12) C(13) C(20) 0.2(5) . . .
C(17) C(12) C(18) F(7) -6.4(13) . . .
C(17) C(12) C(18) F(8) -177(2) . . .
C(17) C(12) C(18) F(13) -7(2) . . .
C(17) C(12) C(18) C(13) 177(2) . . .
C(17) C(12) C(18) C(19) 176.3(17) . . .
C(18) C(12) C(17) F(7) 34(5) . . .
C(18) C(12) C(17) F(12) 123(27) . . .
C(18) C(12) C(17) C(11) -176.4(18) . . .
C(18) C(12) C(17) C(13) -2.0(15) . . .
C(17) C(12) C(21) F(16) 14(5) . . .
C(17) C(12) C(21) C(11) 7(3) . . .
C(17) C(12) C(21) C(15) -167(3) . . .
C(17) C(12) C(21) C(16) -16(7) . . .
C(17) C(12) C(21) C(20) -172(3) . . .
C(21) C(12) C(17) F(7) -155(4) . . .
C(21) C(12) C(17) F(12) -66(28) . . .
C(21) C(12) C(17) C(11) -5(2) . . .
C(21) C(12) C(17) C(13) 169(5) . . .
C(21) C(12) C(17) C(18) 171(3) . . .
C(18) C(12) C(21) F(16) -176(2) . . .
C(18) C(12) C(21) C(11) 176.7(17) . . .
C(18) C(12) C(21) C(15) 2.1(18) . . .
C(18) C(12) C(21) C(16) 154(5) . . .
C(18) C(12) C(21) C(20) -2.2(13) . . .
C(21) C(12) C(18) F(7) 179.6(10) . . .
C(21) C(12) C(18) F(8) 9(4) . . .
C(21) C(12) C(18) F(13) 179.2(8) . . .
C(21) C(12) C(18) C(13) 3.3(15) . . .
C(21) C(12) C(18) C(17) -174(2) . . .
C(21) C(12) C(18) C(19) 2.3(13) . . .
F(8) C(13) C(14) F(9) -4.0(17) . . .
F(8) C(13) C(14) F(14) -5.2(10) . . .
F(8) C(13) C(14) F(15) -156(3) . . .
F(8) C(13) C(14) C(15) 178.3(10) . . .
F(8) C(13) C(14) C(19) -7(2) . . .
F(8) C(13) C(14) C(20) -176.1(14) . . .
F(8) C(13) C(17) F(7) 9.7(15) . . .
F(8) C(13) C(17) F(12) 2.5(16) . . .
F(8) C(13) C(17) C(11) -179.7(7) . . .
F(8) C(13) C(17) C(12) 176(2) . . .
F(8) C(13) C(17) C(18) -0.2(4) . . .
F(8) C(13) C(18) F(7) 174.3(13) . . .
F(8) C(13) C(18) F(13) 1.7(11) . . .
F(8) C(13) C(18) C(12) 178.5(9) . . .
F(8) C(13) C(18) C(17) 179.8(5) . . .
F(8) C(13) C(18) C(19) -7(5) . . .
F(8) C(13) C(19) F(9) 78(64) . . .
F(8) C(13) C(19) F(14) -3(2) . . .
F(8) C(13) C(19) C(14) 173.7(18) . . .
F(8) C(13) C(19) C(18) 6(4) . . .
F(8) C(13) C(19) C(20) 179.8(6) . . .
F(8) C(13) C(20) F(15) -4(2) . . .
F(8) C(13) C(20) C(14) 6(2) . . .
F(8) C(13) C(20) C(15) 144(5) . . .
F(8) C(13) C(20) C(16) 175.2(18) . . .
F(8) C(13) C(20) C(19) -0.4(13) . . .
F(8) C(13) C(20) C(21) 178.1(19) . . .
C(12) C(13) C(14) F(9) -178.8(11) . . .
C(12) C(13) C(14) F(14) -180.0(12) . . .
C(12) C(13) C(14) F(15) 29(4) . . .
C(12) C(13) C(14) C(15) 3.5(17) . . .
C(12) C(13) C(14) C(19) 178(2) . . .
C(12) C(13) C(14) C(20) 9.1(17) . . .
C(12) C(13) C(17) F(7) -166(3) . . .
C(12) C(13) C(17) F(12) -173(3) . . .
C(12) C(13) C(17) C(11) 5(2) . . .
C(12) C(13) C(17) C(18) -176(3) . . .
C(12) C(13) C(18) F(7) -4.2(14) . . .
C(12) C(13) C(18) F(8) -178.5(9) . . .
C(12) C(13) C(18) F(13) -176.8(14) . . .
C(12) C(13) C(18) C(17) 1.2(9) . . .
C(12) C(13) C(18) C(19) 175(5) . . .
C(12) C(13) C(19) F(8) -177(4) . . .
C(12) C(13) C(19) F(9) -100(62) . . .
C(12) C(13) C(19) F(14) -180(2) . . .
C(12) C(13) C(19) C(14) -4(4) . . .
C(12) C(13) C(19) C(18) -172(8) . . .
C(12) C(13) C(19) C(20) 2(4) . . .
C(12) C(13) C(20) F(15) 177.9(11) . . .
C(12) C(13) C(20) C(14) -172.0(15) . . .
C(12) C(13) C(20) C(15) -35(6) . . .
C(12) C(13) C(20) C(16) -3.1(11) . . .
C(12) C(13) C(20) C(19) -179(2) . . .
C(12) C(13) C(20) C(21) -0.3(7) . . .
C(14) C(13) C(17) F(7) -177.9(13) . . .
C(14) C(13) C(17) F(12) 174.9(10) . . .
C(14) C(13) C(17) C(11) -7.3(13) . . .
C(14) C(13) C(17) C(12) -12(2) . . .
C(14) C(13) C(17) C(18) 172(2) . . .
C(17) C(13) C(14) F(9) -175.3(9) . . .
C(17) C(13) C(14) F(14) -176.5(12) . . .
C(17) C(13) C(14) F(15) 32(4) . . .
C(17) C(13) C(14) C(15) 7.0(18) . . .
C(17) C(13) C(14) C(19) -179(2) . . .
C(17) C(13) C(14) C(20) 12.6(17) . . .
C(14) C(13) C(18) F(7) -80(18) . . .
C(14) C(13) C(18) F(8) 106(18) . . .
C(14) C(13) C(18) F(13) 107(18) . . .
C(14) C(13) C(18) C(12) -76(18) . . .
C(14) C(13) C(18) C(17) -75(18) . . .
C(14) C(13) C(18) C(19) 99(18) . . .
C(18) C(13) C(14) F(9) -106(18) . . .
C(18) C(13) C(14) F(14) -107(18) . . .
C(18) C(13) C(14) F(15) 102(17) . . .
C(18) C(13) C(14) C(15) 76(18) . . .
C(18) C(13) C(14) C(19) -109(18) . . .
C(18) C(13) C(14) C(20) 82(18) . . .
C(14) C(13) C(19) F(8) -173.7(18) . . .
C(14) C(13) C(19) F(9) -96(65) . . .
C(14) C(13) C(19) F(14) -176(3) . . .
C(14) C(13) C(19) C(18) -168(3) . . .
C(14) C(13) C(19) C(20) 6.1(15) . . .
C(19) C(13) C(14) F(9) 3(2) . . .
C(19) C(13) C(14) F(14) 2(2) . . .
C(19) C(13) C(14) F(15) -149(4) . . .
C(19) C(13) C(14) C(15) -174(2) . . .
C(19) C(13) C(14) C(20) -169(2) . . .
C(14) C(13) C(20) F(15) -10.1(13) . . .
C(14) C(13) C(20) C(15) 137(6) . . .
C(14) C(13) C(20) C(16) 168.9(14) . . .
C(14) C(13) C(20) C(19) -6.8(18) . . .
C(14) C(13) C(20) C(21) 171.7(14) . . .
C(20) C(13) C(14) F(9) 172.1(18) . . .
C(20) C(13) C(14) F(14) 170.9(13) . . .
C(20) C(13) C(14) F(15) 20(3) . . .
C(20) C(13) C(14) C(15) -5.6(8) . . .
C(20) C(13) C(14) C(19) 169(2) . . .
C(17) C(13) C(18) F(7) -5.4(9) . . .
C(17) C(13) C(18) F(8) -179.8(5) . . .
C(17) C(13) C(18) F(13) -178.0(16) . . .
C(17) C(13) C(18) C(12) -1.2(9) . . .
C(17) C(13) C(18) C(19) 174(4) . . .
C(18) C(13) C(17) F(7) 9.9(15) . . .
C(18) C(13) C(17) F(12) 2.7(17) . . .
C(18) C(13) C(17) C(11) -179.5(11) . . .
C(18) C(13) C(17) C(12) 176(3) . . .
C(17) C(13) C(19) F(8) -171(6) . . .
C(17) C(13) C(19) F(9) -93(62) . . .
C(17) C(13) C(19) F(14) -173(4) . . .
C(17) C(13) C(19) C(14) 3(6) . . .
C(17) C(13) C(19) C(18) -165(10) . . .
C(17) C(13) C(19) C(20) 9(6) . . .
C(19) C(13) C(17) F(7) -180(5) . . .
C(19) C(13) C(17) F(12) 173(5) . . .
C(19) C(13) C(17) C(11) -9(6) . . .
C(19) C(13) C(17) C(12) -14(6) . . .
C(19) C(13) C(17) C(18) 170(6) . . .
C(17) C(13) C(20) F(15) 179.5(4) . . .
C(17) C(13) C(20) C(14) -170.4(14) . . .
C(17) C(13) C(20) C(15) -33(6) . . .
C(17) C(13) C(20) C(16) -1.5(10) . . .
C(17) C(13) C(20) C(19) -177(2) . . .
C(17) C(13) C(20) C(21) 1.4(9) . . .
C(20) C(13) C(17) F(7) -172.1(11) . . .
C(20) C(13) C(17) F(12) -179.3(7) . . .
C(20) C(13) C(17) C(11) -1.5(8) . . .
C(20) C(13) C(17) C(12) -6(2) . . .
C(20) C(13) C(17) C(18) 178.0(16) . . .
C(18) C(13) C(19) F(8) -6(4) . . .
C(18) C(13) C(19) F(9) 72(68) . . .
C(18) C(13) C(19) F(14) -8(6) . . .
C(18) C(13) C(19) C(14) 168(3) . . .
C(18) C(13) C(19) C(20) 174(4) . . .
C(19) C(13) C(18) F(7) -179(3) . . .
C(19) C(13) C(18) F(8) 7(5) . . .
C(19) C(13) C(18) F(13) 8(6) . . .
C(19) C(13) C(18) C(12) -175(5) . . .
C(19) C(13) C(18) C(17) -174(4) . . .
C(18) C(13) C(20) F(15) -177(2) . . .
C(18) C(13) C(20) C(14) -167(3) . . .
C(18) C(13) C(20) C(15) -30(7) . . .
C(18) C(13) C(20) C(16) 2(3) . . .
C(18) C(13) C(20) C(19) -174(4) . . .
C(18) C(13) C(20) C(21) 4(3) . . .
C(20) C(13) C(18) F(7) -10(3) . . .
C(20) C(13) C(18) F(8) 176(2) . . .
C(20) C(13) C(18) F(13) 177.9(19) . . .
C(20) C(13) C(18) C(12) -5(2) . . .
C(20) C(13) C(18) C(17) -4(3) . . .
C(20) C(13) C(18) C(19) 170(7) . . .
C(19) C(13) C(20) F(15) -3(2) . . .
C(19) C(13) C(20) C(14) 6.8(18) . . .
C(19) C(13) C(20) C(15) 144(5) . . .
C(19) C(13) C(20) C(16) 175.7(16) . . .
C(19) C(13) C(20) C(21) 178.5(17) . . .
C(20) C(13) C(19) F(8) -179.8(6) . . .
C(20) C(13) C(19) F(9) -102(64) . . .
C(20) C(13) C(19) F(14) 178(2) . . .
C(20) C(13) C(19) C(14) -6.1(15) . . .
C(20) C(13) C(19) C(18) -174(4) . . .
F(9) C(14) C(15) F(10) 1.0(13) . . .
F(9) C(14) C(15) F(15) -8.8(10) . . .
F(9) C(14) C(15) C(16) 179.4(9) . . .
F(9) C(14) C(15) C(20) -167(2) . . .
F(9) C(14) C(15) C(21) -177.6(9) . . .
F(9) C(14) C(19) F(8) -16(4) . . .
F(9) C(14) C(19) F(14) 0.4(7) . . .
F(9) C(14) C(19) C(13) -177(2) . . .
F(9) C(14) C(19) C(18) -170.3(16) . . .
F(9) C(14) C(19) C(20) 171.2(18) . . .
F(9) C(14) C(20) F(15) 8(3) . . .
F(9) C(14) C(20) C(13) -165(3) . . .
F(9) C(14) C(20) C(15) 24(4) . . .
F(9) C(14) C(20) C(16) 102(9) . . .
F(9) C(14) C(20) C(19) -162(4) . . .
F(9) C(14) C(20) C(21) 167(2) . . .
F(14) C(14) C(15) F(10) 16(5) . . .
F(14) C(14) C(15) F(15) 6(5) . . .
F(14) C(14) C(15) C(16) -165(4) . . .
F(14) C(14) C(15) C(20) -151(5) . . .
F(14) C(14) C(15) C(21) -162(5) . . .
F(14) C(14) C(19) F(8) -16(3) . . .
F(14) C(14) C(19) F(9) -0.4(7) . . .
F(14) C(14) C(19) C(13) -177(2) . . .
F(14) C(14) C(19) C(18) -171(2) . . .
F(14) C(14) C(19) C(20) 170.8(13) . . .
F(14) C(14) C(20) F(15) 150(3) . . .
F(14) C(14) C(20) C(13) -24(3) . . .
F(14) C(14) C(20) C(15) 166(3) . . .
F(14) C(14) C(20) C(16) -116(9) . . .
F(14) C(14) C(20) C(19) -20(3) . . .
F(14) C(14) C(20) C(21) -51(7) . . .
F(15) C(14) C(15) F(10) 9.8(6) . . .
F(15) C(14) C(15) C(16) -171.8(12) . . .
F(15) C(14) C(15) C(20) -157.7(19) . . .
F(15) C(14) C(15) C(21) -168.7(9) . . .
F(15) C(14) C(19) F(8) -100(11) . . .
F(15) C(14) C(19) F(9) -84(12) . . .
F(15) C(14) C(19) F(14) -84(12) . . .
F(15) C(14) C(19) C(13) 99(12) . . .
F(15) C(14) C(19) C(18) 106(12) . . .
F(15) C(14) C(19) C(20) 87(12) . . .
F(15) C(14) C(20) C(13) -173.6(8) . . .
F(15) C(14) C(20) C(15) 16.0(13) . . .
F(15) C(14) C(20) C(16) 94(10) . . .
F(15) C(14) C(20) C(19) -170.0(12) . . .
F(15) C(14) C(20) C(21) 159(5) . . .
C(13) C(14) C(15) F(10) 178.5(9) . . .
C(13) C(14) C(15) F(15) 168.7(11) . . .
C(13) C(14) C(15) C(16) -3.0(15) . . .
C(13) C(14) C(15) C(20) 11.0(16) . . .
C(13) C(14) C(15) C(21) -0.0(12) . . .
C(13) C(14) C(19) F(8) 161(5) . . .
C(13) C(14) C(19) F(9) 177(2) . . .
C(13) C(14) C(19) F(14) 177(2) . . .
C(13) C(14) C(19) C(18) 6.7(19) . . .
C(13) C(14) C(19) C(20) -12(3) . . .
C(13) C(14) C(20) F(15) 173.6(8) . . .
C(13) C(14) C(20) C(15) -170.4(14) . . .
C(13) C(14) C(20) C(16) -93(10) . . .
C(13) C(14) C(20) C(19) 3.6(9) . . .
C(13) C(14) C(20) C(21) -28(5) . . .
C(15) C(14) C(19) F(8) 168(2) . . .
C(15) C(14) C(19) F(9) -176(2) . . .
C(15) C(14) C(19) F(14) -175.3(14) . . .
C(15) C(14) C(19) C(13) 7(3) . . .
C(15) C(14) C(19) C(18) 14(3) . . .
C(15) C(14) C(19) C(20) -4.5(9) . . .
C(19) C(14) C(15) F(10) 176.0(14) . . .
C(19) C(14) C(15) F(15) 166.2(17) . . .
C(19) C(14) C(15) C(16) -6(2) . . .
C(19) C(14) C(15) C(20) 8.5(18) . . .
C(19) C(14) C(15) C(21) -2.6(19) . . .
C(15) C(14) C(20) F(15) -16.0(13) . . .
C(15) C(14) C(20) C(13) 170.4(14) . . .
C(15) C(14) C(20) C(16) 78(10) . . .
C(15) C(14) C(20) C(19) 174.0(13) . . .
C(15) C(14) C(20) C(21) 143(5) . . .
C(20) C(14) C(15) F(10) 167.5(19) . . .
C(20) C(14) C(15) F(15) 157.7(19) . . .
C(20) C(14) C(15) C(16) -14.1(18) . . .
C(20) C(14) C(15) C(21) -11.1(16) . . .
C(19) C(14) C(20) F(15) 170.0(12) . . .
C(19) C(14) C(20) C(13) -3.6(9) . . .
C(19) C(14) C(20) C(15) -174.0(13) . . .
C(19) C(14) C(20) C(16) -96(10) . . .
C(19) C(14) C(20) C(21) -31(5) . . .
C(20) C(14) C(19) F(8) 173(3) . . .
C(20) C(14) C(19) F(9) -171.2(18) . . .
C(20) C(14) C(19) F(14) -170.8(13) . . .
C(20) C(14) C(19) C(13) 12(3) . . .
C(20) C(14) C(19) C(18) 18(2) . . .
F(10) C(15) C(16) F(11) 2.1(14) . . .
F(10) C(15) C(16) F(16) -11.0(16) . . .
F(10) C(15) C(16) C(11) 179.9(6) . . .
F(10) C(15) C(16) C(20) -175.6(14) . . .
F(10) C(15) C(16) C(21) -173.8(15) . . .
F(10) C(15) C(20) F(15) 2.4(11) . . .
F(10) C(15) C(20) C(13) -151(5) . . .
F(10) C(15) C(20) C(14) -19(2) . . .
F(10) C(15) C(20) C(16) 174(2) . . .
F(10) C(15) C(20) C(19) -37(6) . . .
F(10) C(15) C(20) C(21) 172.8(18) . . .
F(10) C(15) C(21) F(16) -1.2(15) . . .
F(10) C(15) C(21) C(11) 169(2) . . .
F(10) C(15) C(21) C(12) 179.5(11) . . .
F(10) C(15) C(21) C(16) 9(2) . . .
F(10) C(15) C(21) C(20) -173.1(17) . . .
F(15) C(15) C(16) F(11) 38(5) . . .
F(15) C(15) C(16) F(16) 25(5) . . .
F(15) C(15) C(16) C(11) -144(4) . . .
F(15) C(15) C(16) C(20) -140(5) . . .
F(15) C(15) C(16) C(21) -138(5) . . .
F(15) C(15) C(20) C(13) -154(5) . . .
F(15) C(15) C(20) C(14) -21.0(18) . . .
F(15) C(15) C(20) C(16) 171.1(10) . . .
F(15) C(15) C(20) C(19) -39(5) . . .
F(15) C(15) C(20) C(21) 170.4(8) . . .
F(15) C(15) C(21) F(16) 132(3) . . .
F(15) C(15) C(21) C(11) -57(4) . . .
F(15) C(15) C(21) C(12) -47(3) . . .
F(15) C(15) C(21) C(16) 142(3) . . .
F(15) C(15) C(21) C(20) -40(3) . . .
C(14) C(15) C(16) F(11) -176.3(9) . . .
C(14) C(15) C(16) F(16) 170.6(12) . . .
C(14) C(15) C(16) C(11) 1.4(14) . . .
C(14) C(15) C(16) C(20) 6.0(7) . . .
C(14) C(15) C(16) C(21) 7.8(19) . . .
C(14) C(15) C(20) F(15) 21.0(18) . . .
C(14) C(15) C(20) C(13) -133(6) . . .
C(14) C(15) C(20) C(16) -167.9(15) . . .
C(14) C(15) C(20) C(19) -18(4) . . .
C(14) C(15) C(20) C(21) -168.7(17) . . .
C(14) C(15) C(21) F(16) 176.8(8) . . .
C(14) C(15) C(21) C(11) -13(3) . . .
C(14) C(15) C(21) C(12) -2.6(11) . . .
C(14) C(15) C(21) C(16) -173.2(16) . . .
C(14) C(15) C(21) C(20) 4.9(7) . . .
C(16) C(15) C(20) F(15) -171.1(10) . . .
C(16) C(15) C(20) C(13) 35(6) . . .
C(16) C(15) C(20) C(14) 167.9(15) . . .
C(16) C(15) C(20) C(19) 150(4) . . .
C(16) C(15) C(20) C(21) -0.7(7) . . .
C(20) C(15) C(16) F(11) 177.7(11) . . .
C(20) C(15) C(16) F(16) 164.6(13) . . .
C(20) C(15) C(16) C(11) -4.6(12) . . .
C(20) C(15) C(16) C(21) 1.8(17) . . .
C(16) C(15) C(21) F(16) -9.9(13) . . .
C(16) C(15) C(21) C(11) 161(3) . . .
C(16) C(15) C(21) C(12) 171(2) . . .
C(16) C(15) C(21) C(20) 178.1(18) . . .
C(21) C(15) C(16) F(11) 176(2) . . .
C(21) C(15) C(16) F(16) 163(2) . . .
C(21) C(15) C(16) C(11) -6.4(12) . . .
C(21) C(15) C(16) C(20) -1.8(17) . . .
C(20) C(15) C(21) F(16) 171.9(9) . . .
C(20) C(15) C(21) C(11) -17(2) . . .
C(20) C(15) C(21) C(12) -7.4(11) . . .
C(20) C(15) C(21) C(16) -178.1(18) . . .
C(21) C(15) C(20) F(15) -170.4(8) . . .
C(21) C(15) C(20) C(13) 36(5) . . .
C(21) C(15) C(20) C(14) 168.7(17) . . .
C(21) C(15) C(20) C(16) 0.7(7) . . .
C(21) C(15) C(20) C(19) 151(5) . . .
F(11) C(16) C(20) F(15) 3.1(19) . . .
F(11) C(16) C(20) C(13) -176.3(16) . . .
F(11) C(16) C(20) C(14) -89(10) . . .
F(11) C(16) C(20) C(15) -3.8(18) . . .
F(11) C(16) C(20) C(19) -174.0(14) . . .
F(11) C(16) C(20) C(21) 174(3) . . .
F(11) C(16) C(21) F(16) -60(8) . . .
F(11) C(16) C(21) C(11) 23(9) . . .
F(11) C(16) C(21) C(12) 40(12) . . .
F(11) C(16) C(21) C(15) -165(8) . . .
F(11) C(16) C(21) C(20) -167(7) . . .
F(16) C(16) C(20) F(15) -14.3(19) . . .
F(16) C(16) C(20) C(13) 166.4(17) . . .
F(16) C(16) C(20) C(14) -106(10) . . .
F(16) C(16) C(20) C(15) -21.2(18) . . .
F(16) C(16) C(20) C(19) 168.7(16) . . .
F(16) C(16) C(20) C(21) 156(3) . . .
F(16) C(16) C(21) C(11) 83(9) . . .
F(16) C(16) C(21) C(12) 100(9) . . .
F(16) C(16) C(21) C(15) -105(9) . . .
F(16) C(16) C(21) C(20) -107(8) . . .
C(11) C(16) C(20) F(15) -177.1(5) . . .
C(11) C(16) C(20) C(13) 3.5(9) . . .
C(11) C(16) C(20) C(14) 91(10) . . .
C(11) C(16) C(20) C(15) 176.0(11) . . .
C(11) C(16) C(20) C(19) 5.8(12) . . .
C(11) C(16) C(20) C(21) -6.4(17) . . .
C(11) C(16) C(21) F(16) -83(9) . . .
C(11) C(16) C(21) C(12) 18(4) . . .
C(11) C(16) C(21) C(15) 172.0(14) . . .
C(11) C(16) C(21) C(20) 171(2) . . .
C(15) C(16) C(20) F(15) 6.9(8) . . .
C(15) C(16) C(20) C(13) -172.5(12) . . .
C(15) C(16) C(20) C(14) -85(10) . . .
C(15) C(16) C(20) C(19) -170.2(15) . . .
C(15) C(16) C(20) C(21) 178(2) . . .
C(15) C(16) C(21) F(16) 105(9) . . .
C(15) C(16) C(21) C(11) -172.0(14) . . .
C(15) C(16) C(21) C(12) -154(5) . . .
C(15) C(16) C(21) C(20) -1.2(11) . . .
C(20) C(16) C(21) F(16) 107(8) . . .
C(20) C(16) C(21) C(11) -171(2) . . .
C(20) C(16) C(21) C(12) -153(6) . . .
C(20) C(16) C(21) C(15) 1.2(11) . . .
C(21) C(16) C(20) F(15) -171(2) . . .
C(21) C(16) C(20) C(13) 10(2) . . .
C(21) C(16) C(20) C(14) 98(10) . . .
C(21) C(16) C(20) C(15) -178(2) . . .
C(21) C(16) C(20) C(19) 12(2) . . .
F(7) C(17) C(18) F(8) 7(4) . . .
F(7) C(17) C(18) F(13) 6.6(11) . . .
F(7) C(17) C(18) C(12) -169(2) . . .
F(7) C(17) C(18) C(13) -171.7(13) . . .
F(7) C(17) C(18) C(19) -173.2(9) . . .
F(12) C(17) C(18) F(7) -6.5(6) . . .
F(12) C(17) C(18) F(8) 0(3) . . .
F(12) C(17) C(18) F(13) 0.1(7) . . .
F(12) C(17) C(18) C(12) -175(2) . . .
F(12) C(17) C(18) C(13) -178.2(11) . . .
F(12) C(17) C(18) C(19) -179.6(6) . . .
C(11) C(17) C(18) F(7) 172.3(12) . . .
C(11) C(17) C(18) F(8) 179(2) . . .
C(11) C(17) C(18) F(13) 178.9(5) . . .
C(11) C(17) C(18) C(12) 3.4(17) . . .
C(11) C(17) C(18) C(13) 0.5(12) . . .
C(11) C(17) C(18) C(19) -0.9(10) . . .
C(12) C(17) C(18) F(7) 169(2) . . .
C(12) C(17) C(18) F(8) 176(4) . . .
C(12) C(17) C(18) F(13) 175.5(18) . . .
C(12) C(17) C(18) C(13) -3(2) . . .
C(12) C(17) C(18) C(19) -4.3(19) . . .
C(13) C(17) C(18) F(7) 171.7(13) . . .
C(13) C(17) C(18) F(8) 179(3) . . .
C(13) C(17) C(18) F(13) 178.4(13) . . .
C(13) C(17) C(18) C(12) 3(2) . . .
C(13) C(17) C(18) C(19) -1.4(10) . . .
F(7) C(18) C(19) F(8) 174.3(12) . . .
F(7) C(18) C(19) F(9) -171.7(19) . . .
F(7) C(18) C(19) F(14) 174.6(8) . . .
F(7) C(18) C(19) C(13) 1(5) . . .
F(7) C(18) C(19) C(14) -16(2) . . .
F(7) C(18) C(19) C(20) -5.4(16) . . .
F(8) C(18) C(19) F(9) 14(2) . . .
F(8) C(18) C(19) F(14) 0.3(7) . . .
F(8) C(18) C(19) C(13) -173(5) . . .
F(8) C(18) C(19) C(14) 170(2) . . .
F(8) C(18) C(19) C(20) -179.7(5) . . .
F(13) C(18) C(19) F(8) 0.2(4) . . .
F(13) C(18) C(19) F(9) 14(2) . . .
F(13) C(18) C(19) F(14) 0.6(10) . . .
F(13) C(18) C(19) C(13) -173(5) . . .
F(13) C(18) C(19) C(14) 170.0(19) . . .
F(13) C(18) C(19) C(20) -179.5(6) . . .
C(12) C(18) C(19) F(8) 178.1(9) . . .
C(12) C(18) C(19) F(9) -168(2) . . .
C(12) C(18) C(19) F(14) 178.5(9) . . .
C(12) C(18) C(19) C(13) 5(5) . . .
C(12) C(18) C(19) C(14) -12(2) . . .
C(12) C(18) C(19) C(20) -1.6(11) . . .
C(13) C(18) C(19) F(8) 173(5) . . .
C(13) C(18) C(19) F(9) -173(6) . . .
C(13) C(18) C(19) F(14) 173(5) . . .
C(13) C(18) C(19) C(14) -17(5) . . .
C(13) C(18) C(19) C(20) -7(5) . . .
C(17) C(18) C(19) F(8) 180.0(8) . . .
C(17) C(18) C(19) F(9) -166(2) . . .
C(17) C(18) C(19) F(14) -179.7(6) . . .
C(17) C(18) C(19) C(13) 7(5) . . .
C(17) C(18) C(19) C(14) -10(2) . . .
C(17) C(18) C(19) C(20) 0.3(8) . . .
F(8) C(19) C(20) F(15) 178.5(16) . . .
F(8) C(19) C(20) C(13) 1(2) . . .
F(8) C(19) C(20) C(14) -170(4) . . .
F(8) C(19) C(20) C(15) -148(4) . . .
F(8) C(19) C(20) C(16) -5(4) . . .
F(8) C(19) C(20) C(21) -1(3) . . .
F(9) C(19) C(20) F(15) -4.7(7) . . .
F(9) C(19) C(20) C(13) 177.7(18) . . .
F(9) C(19) C(20) C(14) 6.6(14) . . .
F(9) C(19) C(20) C(15) 29(5) . . .
F(9) C(19) C(20) C(16) 172.0(10) . . .
F(9) C(19) C(20) C(21) 176.0(8) . . .
F(14) C(19) C(20) F(15) -0.5(10) . . .
F(14) C(19) C(20) C(13) -178(2) . . .
F(14) C(19) C(20) C(14) 10.8(15) . . .
F(14) C(19) C(20) C(15) 33(5) . . .
F(14) C(19) C(20) C(16) 176.2(8) . . .
F(14) C(19) C(20) C(21) -179.8(5) . . .
C(13) C(19) C(20) F(15) 177.6(16) . . .
C(13) C(19) C(20) C(14) -171(2) . . .
C(13) C(19) C(20) C(15) -149(5) . . .
C(13) C(19) C(20) C(16) -6(2) . . .
C(13) C(19) C(20) C(21) -2(2) . . .
C(14) C(19) C(20) F(15) -11.3(14) . . .
C(14) C(19) C(20) C(13) 171(2) . . .
C(14) C(19) C(20) C(15) 22(5) . . .
C(14) C(19) C(20) C(16) 165.4(19) . . .
C(14) C(19) C(20) C(21) 169.3(18) . . .
C(18) C(19) C(20) F(15) 179.5(6) . . .
C(18) C(19) C(20) C(13) 2.0(14) . . .
C(18) C(19) C(20) C(14) -169.1(17) . . .
C(18) C(19) C(20) C(15) -147(4) . . .
C(18) C(19) C(20) C(16) -3.8(15) . . .
C(18) C(19) C(20) C(21) 0.2(10) . . .
F(15) C(20) C(21) F(16) -0.9(12) . . .
F(15) C(20) C(21) C(11) -179.4(6) . . .
F(15) C(20) C(21) C(12) -178.5(7) . . .
F(15) C(20) C(21) C(15) 8.3(7) . . .
F(15) C(20) C(21) C(16) 10(2) . . .
C(13) C(20) C(21) F(16) 177.8(9) . . .
C(13) C(20) C(21) C(11) -0.7(12) . . .
C(13) C(20) C(21) C(12) 0.2(5) . . .
C(13) C(20) C(21) C(15) -173.0(11) . . .
C(13) C(20) C(21) C(16) -170.9(19) . . .
C(14) C(20) C(21) F(16) -157(4) . . .
C(14) C(20) C(21) C(11) 24(5) . . .
C(14) C(20) C(21) C(12) 25(5) . . .
C(14) C(20) C(21) C(15) -148(5) . . .
C(14) C(20) C(21) C(16) -146(5) . . .
C(15) C(20) C(21) F(16) -9.2(11) . . .
C(15) C(20) C(21) C(11) 172.3(12) . . .
C(15) C(20) C(21) C(12) 173.2(10) . . .
C(15) C(20) C(21) C(16) 2(2) . . .
C(16) C(20) C(21) F(16) -11.3(15) . . .
C(16) C(20) C(21) C(11) 170(2) . . .
C(16) C(20) C(21) C(12) 171(2) . . .
C(16) C(20) C(21) C(15) -2(2) . . .
C(19) C(20) C(21) F(16) 178.4(8) . . .
C(19) C(20) C(21) C(11) -0.1(13) . . .
C(19) C(20) C(21) C(12) 0.8(9) . . .
C(19) C(20) C(21) C(15) -172.4(12) . . .
C(19) C(20) C(21) C(16) -170.3(18) . . .
